data_4081573
loop_
_publ_author_name
'Nocton, Gr\'egory'
'Booth, Corwin H.'
'Maron, Laurent'
'Andersen, Richard A.'

_publ_section_title
;
 Influence of the Torsion Angle in
 3,3&#x2032;-Dimethyl-2,2&#x2032;-bipyridine on the Intermediate Valence
 of Yb in (C5Me5)2Yb(3,3&#x2032;-Me2-bipy)
;
_journal_issue 19
_journal_name_full Organometallics
_journal_page_first 5305
_journal_paper_doi 10.1021/om400528d
_journal_volume 32
_journal_year 2013
_chemical_formula_sum 'C53 H74 Cl3.6 I0.4 N2 Yb2'
_chemical_formula_weight 1263.65
_chemical_name_systematic
;
 ?
;
_space_group_IT_number 2
_symmetry_cell_setting triclinic
_symmetry_space_group_name_Hall '-P 1'
_symmetry_space_group_name_H-M 'P -1'
_atom_sites_solution_hydrogens geom
_atom_sites_solution_primary direct
_atom_sites_solution_secondary difmap
_audit_conform_dict_location ftp://ftp.iucr.org/pub/cif_core.dic
_audit_conform_dict_name cif_core.dic
_audit_conform_dict_version 2.4
_audit_creation_date 2010-10-07T14:14:45-00:00
_audit_creation_method 'WinGX routine CIF_UPDATE'
_cell_angle_alpha 72.940(2)
_cell_angle_beta 76.451(2)
_cell_angle_gamma 87.439(2)
_cell_formula_units_Z 2
_cell_length_a 9.4957(14)
_cell_length_b 17.024(2)
_cell_length_c 17.198(3)
_cell_measurement_reflns_used 9965
_cell_measurement_temperature 110(2)
_cell_measurement_theta_max 25.41
_cell_measurement_theta_min 2.44
_cell_volume 2583.0(7)
_computing_cell_refinement 'Bruker APEX2 v.2009.1'
_computing_data_collection 'Bruker APEX2 v.2009.1'
_computing_data_reduction 'Bruker APEX2 v.2009.1'
_computing_publication_material CIFTAB
_computing_structure_refinement 'SHELXL-97 (Sheldrick, 2008)'
_computing_structure_solution 'SHELXS-97 (Sheldrick, 2008)'
_diffrn_ambient_temperature 110(2)
_diffrn_detector_area_resol_mean 8.192
_diffrn_measured_fraction_theta_full 0.989
_diffrn_measured_fraction_theta_max 0.979
_diffrn_measurement_device_type 'Bruker SMART 1000 CCD'
_diffrn_measurement_method '\f and \w scans'
_diffrn_radiation_monochromator graphite
_diffrn_radiation_type MoK\a
_diffrn_radiation_wavelength 0.71073
_diffrn_reflns_av_R_equivalents 0.0264
_diffrn_reflns_av_unetI/netI 0.0237
_diffrn_reflns_limit_h_max 11
_diffrn_reflns_limit_h_min -11
_diffrn_reflns_limit_k_max 20
_diffrn_reflns_limit_k_min -20
_diffrn_reflns_limit_l_max 20
_diffrn_reflns_limit_l_min -20
_diffrn_reflns_number 41199
_diffrn_reflns_theta_full 25
_diffrn_reflns_theta_max 25.48
_diffrn_reflns_theta_min 2.44
_exptl_absorpt_coefficient_mu 4.06
_exptl_absorpt_correction_T_max 0.481
_exptl_absorpt_correction_T_min 0.132
_exptl_absorpt_correction_type multi-scan
_exptl_absorpt_process_details SADABS
_exptl_crystal_colour brown/red
_exptl_crystal_density_diffrn 1.625
_exptl_crystal_density_method 'not measured'
_exptl_crystal_description block
_exptl_crystal_F_000 1322
_exptl_crystal_size_max 0.45
_exptl_crystal_size_mid 0.37
_exptl_crystal_size_min 0.15
_refine_diff_density_max 1.521
_refine_diff_density_min -0.901
_refine_diff_density_rms 0.109
_refine_ls_extinction_method none
_refine_ls_goodness_of_fit_ref 1.047
_refine_ls_hydrogen_treatment constr
_refine_ls_matrix_type full
_refine_ls_number_parameters 560
_refine_ls_number_reflns 9410
_refine_ls_number_restraints 0
_refine_ls_restrained_S_all 1.047
_refine_ls_R_factor_all 0.0328
_refine_ls_R_factor_gt 0.028
_refine_ls_shift/su_max 0.007
_refine_ls_shift/su_mean 0
_refine_ls_structure_factor_coef Fsqd
_refine_ls_weighting_details 'calc w=1/[\s^2^(Fo^2^)+(0.0320P)^2^+8.9466P] where P=(Fo^2^+2Fc^2^)/3'
_refine_ls_weighting_scheme calc
_refine_ls_wR_factor_gt 0.0684
_refine_ls_wR_factor_ref 0.0706
_reflns_number_gt 8483
_reflns_number_total 9410
_reflns_threshold_expression >2sigma(I)
_cod_data_source_file om400528d_si_002.cif
_cod_data_source_block 3
_cod_depositor_comments
;
The following automatic conversions were performed:

'_symmetry_cell_setting' value 'Triclinic' changed to 'triclinic'
according to /home/saulius/struct/CIF-dictionaries/cif_core.dic
dictionary named 'cif_core.dic' version 2.4.2 from 2011-04-26.

Automatic conversion script
Id: cif_fix_values 1891 2012-01-12 08:04:46Z andrius 
;
_cod_original_cell_volume 2582.8(6)
_cod_original_sg_symbol_H-M P-1
_cod_database_code 4081573

loop_
_symmetry_equiv_pos_as_xyz
'x, y, z'
'-x, -y, -z'

loop_
_atom_site_label
_atom_site_type_symbol
_atom_site_fract_x
_atom_site_fract_y
_atom_site_fract_z
_atom_site_U_iso_or_equiv
_atom_site_adp_type
_atom_site_occupancy
_atom_site_symmetry_multiplicity
_atom_site_calc_flag
_atom_site_refinement_flags
_atom_site_disorder_assembly
_atom_site_disorder_group
Cl3 Cl 0.22604(10) 0.69202(6) 0.08632(6) 0.01733(19) Uani 1 1 d . A .
N1 N 0.8429(4) 0.3129(2) 0.3229(2) 0.0211(8) Uani 1 1 d . . .
N2 N 0.8968(4) 0.3183(2) 0.1583(2) 0.0215(8) Uani 1 1 d . . .
C1 C 0.5363(4) 0.2876(3) 0.2822(3) 0.0229(9) Uani 1 1 d . . .
C2 C 0.5071(4) 0.2108(3) 0.3462(3) 0.0211(9) Uani 1 1 d . . .
C5 C 0.5626(4) 0.2715(3) 0.2033(3) 0.0238(9) Uani 1 1 d . . .
C21 C 0.7896(5) 0.3143(3) 0.4018(3) 0.0282(10) Uani 1 1 d . . .
H21 H 0.7541 0.2655 0.4424 0.034 Uiso 1 1 calc R . .
C22 C 0.7853(5) 0.3863(3) 0.4254(3) 0.0343(11) Uani 1 1 d . . .
H22 H 0.7561 0.3852 0.4813 0.041 Uiso 1 1 calc R . .
C48 C 0.4719(6) 0.5927(3) 0.3359(3) 0.0380(12) Uani 1 1 d . . .
H48A H 0.4732 0.5464 0.3146 0.057 Uiso 1 1 calc R . .
H48B H 0.3831 0.5914 0.3768 0.057 Uiso 1 1 calc R . .
H48C H 0.5524 0.5902 0.3614 0.057 Uiso 1 1 calc R . .
C32 C 1.1904(5) 0.4643(3) 0.1544(4) 0.0411(13) Uani 1 1 d . . .
H32A H 1.1491 0.4648 0.2108 0.062 Uiso 1 1 calc R . .
H32B H 1.2023 0.5197 0.1182 0.062 Uiso 1 1 calc R . .
H32C H 1.2831 0.4389 0.1516 0.062 Uiso 1 1 calc R . .
C41 C 0.2792(6) 0.9639(3) 0.0704(3) 0.0452(14) Uani 1 1 d . . .
H41A H 0.2629 0.9571 0.0197 0.068 Uiso 1 1 calc R . .
H41B H 0.3791 0.9544 0.0719 0.068 Uiso 1 1 calc R . .
H41C H 0.2558 1.0188 0.0726 0.068 Uiso 1 1 calc R . .
C14 C 0.9457(6) 0.1202(3) 0.3621(3) 0.0334(11) Uani 1 1 d . . .
C15 C 0.8526(5) 0.0625(3) 0.3523(3) 0.0346(12) Uani 1 1 d . . .
C11 C 0.8873(5) 0.0655(3) 0.2672(3) 0.0323(11) Uani 1 1 d . . .
C12 C 1.0004(5) 0.1235(3) 0.2254(3) 0.0316(11) Uani 1 1 d . . .
C13 C 1.0362(5) 0.1575(3) 0.2834(3) 0.0325(11) Uani 1 1 d . . .
C31 C 0.9037(6) 0.5412(3) 0.2139(3) 0.0367(12) Uani 1 1 d . . .
H31A H 0.9413 0.5325 0.1603 0.055 Uiso 1 1 calc R . .
H31B H 0.9715 0.5743 0.2249 0.055 Uiso 1 1 calc R . .
H31C H 0.8132 0.5687 0.2142 0.055 Uiso 1 1 calc R . .
C42 C 0.0317(7) 0.8561(4) 0.0593(4) 0.0506(16) Uani 1 1 d . . .
H42A H 0.1015 0.8892 0.0126 0.076 Uiso 1 1 calc R . .
H42B H -0.0623 0.8795 0.0599 0.076 Uiso 1 1 calc R . .
H42C H 0.0288 0.8014 0.0545 0.076 Uiso 1 1 calc R . .
C40 C 0.2442(6) 0.9455(3) 0.2683(4) 0.0410(13) Uani 1 1 d . . .
H40A H 0.2193 0.9238 0.3281 0.062 Uiso 1 1 calc R . .
H40B H 0.2095 1.0004 0.2523 0.062 Uiso 1 1 calc R . .
H40C H 0.3475 0.9463 0.2485 0.062 Uiso 1 1 calc R . .
C38 C -0.1331(5) 0.7551(3) 0.2427(4) 0.0484(15) Uani 1 1 d . . .
H38A H -0.164 0.7332 0.3024 0.073 Uiso 1 1 calc R . .
H38B H -0.1097 0.7108 0.2183 0.073 Uiso 1 1 calc R . .
H38C H -0.2096 0.7863 0.2213 0.073 Uiso 1 1 calc R . .
C39 C 0.0058(7) 0.8111(4) 0.3714(3) 0.0445(14) Uani 1 1 d . . .
H39A H -0.0707 0.7703 0.388 0.067 Uiso 1 1 calc R . .
H39B H -0.031 0.8589 0.3874 0.067 Uiso 1 1 calc R . .
H39C H 0.0828 0.7893 0.3983 0.067 Uiso 1 1 calc R . .
Cl1 Cl 0.15701(16) 0.34143(10) 0.41015(10) 0.0526(4) Uani 1 1 d . . .
Cl2 Cl 0.31471(17) 0.39993(10) 0.50938(9) 0.0507(4) Uani 1 1 d . . .
C1S C 0.1595(7) 0.4116(4) 0.4678(4) 0.0576(17) Uani 1 1 d . . .
H1S1 H 0.1583 0.4673 0.4317 0.069 Uiso 1 1 calc R . .
H1S2 H 0.0733 0.4027 0.513 0.069 Uiso 1 1 calc R . .
C3 C 0.5157(4) 0.1482(3) 0.3051(3) 0.0218(9) Uani 1 1 d . . .
Cl4 Cl 0.1230(13) 0.6115(7) 0.3415(6) 0.035(2) Uani 0.605(2) 1 d P A 1
I1 I 0.1215(5) 0.6171(3) 0.3365(3) 0.0375(11) Uani 0.395(2) 1 d P A 2
C4 C 0.5515(4) 0.1860(3) 0.2177(3) 0.0237(9) Uani 1 1 d . . .
C7 C 0.4604(5) 0.1972(3) 0.4385(3) 0.0302(10) Uani 1 1 d . . .
H7A H 0.4482 0.1393 0.4664 0.045 Uiso 1 1 calc R . .
H7B H 0.3702 0.2237 0.4513 0.045 Uiso 1 1 calc R . .
H7C H 0.5328 0.2198 0.4571 0.045 Uiso 1 1 calc R . .
C6 C 0.5249(5) 0.3716(3) 0.2937(3) 0.0291(10) Uani 1 1 d . . .
H6A H 0.5513 0.4121 0.2402 0.044 Uiso 1 1 calc R . .
H6B H 0.589 0.3768 0.3277 0.044 Uiso 1 1 calc R . .
H6C H 0.4271 0.3798 0.3207 0.044 Uiso 1 1 calc R . .
C8 C 0.4596(5) 0.0609(3) 0.3479(3) 0.0338(11) Uani 1 1 d . . .
H8A H 0.4433 0.0501 0.4074 0.051 Uiso 1 1 calc R . .
H8B H 0.5297 0.0237 0.3299 0.051 Uiso 1 1 calc R . .
H8C H 0.3703 0.0535 0.3336 0.051 Uiso 1 1 calc R . .
C9 C 0.5540(5) 0.1437(3) 0.1515(3) 0.0340(11) Uani 1 1 d . . .
H9A H 0.5449 0.0853 0.1769 0.051 Uiso 1 1 calc R . .
H9B H 0.6439 0.1568 0.1103 0.051 Uiso 1 1 calc R . .
H9C H 0.4749 0.1621 0.1252 0.051 Uiso 1 1 calc R . .
C10 C 0.5782(6) 0.3366(3) 0.1202(3) 0.0365(12) Uani 1 1 d . . .
H10A H 0.5834 0.3899 0.1278 0.055 Uiso 1 1 calc R . .
H10B H 0.4959 0.3332 0.0977 0.055 Uiso 1 1 calc R . .
H10C H 0.665 0.3279 0.0822 0.055 Uiso 1 1 calc R . .
C17 C 0.8345(7) 0.0075(4) 0.2274(5) 0.0607(19) Uani 1 1 d . . .
H17A H 0.7567 -0.0269 0.2672 0.091 Uiso 1 1 calc R . .
H17B H 0.9126 -0.0262 0.2106 0.091 Uiso 1 1 calc R . .
H17C H 0.8005 0.0388 0.1794 0.091 Uiso 1 1 calc R . .
C19 C 1.1618(6) 0.2167(4) 0.2681(5) 0.0583(18) Uani 1 1 d . . .
H19A H 1.161 0.2301 0.3186 0.087 Uiso 1 1 calc R . .
H19B H 1.1522 0.2659 0.2249 0.087 Uiso 1 1 calc R . .
H19C H 1.2515 0.1914 0.251 0.087 Uiso 1 1 calc R . .
C18 C 1.0875(8) 0.1377(4) 0.1371(4) 0.064(2) Uani 1 1 d . . .
H18A H 1.1579 0.1812 0.124 0.096 Uiso 1 1 calc R . .
H18B H 1.0241 0.1528 0.0994 0.096 Uiso 1 1 calc R . .
H18C H 1.136 0.0883 0.1316 0.096 Uiso 1 1 calc R . .
C16 C 0.7543(7) 0.0000(4) 0.4224(4) 0.066(2) Uani 1 1 d . . .
H16A H 0.7491 0.012 0.4742 0.099 Uiso 1 1 calc R . .
H16B H 0.7919 -0.0539 0.426 0.099 Uiso 1 1 calc R . .
H16C H 0.6591 0.0021 0.4118 0.099 Uiso 1 1 calc R . .
C20 C 0.9547(9) 0.1307(5) 0.4446(4) 0.075(2) Uani 1 1 d . . .
H20A H 0.8796 0.098 0.4882 0.113 Uiso 1 1 calc R . .
H20B H 0.9428 0.1875 0.4427 0.113 Uiso 1 1 calc R . .
H20C H 1.0475 0.1134 0.4557 0.113 Uiso 1 1 calc R . .
Yb1 Yb 0.776838(18) 0.206449(10) 0.271885(10) 0.01630(6) Uani 1 1 d . . .
C24 C 0.8804(5) 0.4598(3) 0.2802(3) 0.0285(10) Uani 1 1 d . . .
C25 C 0.8973(4) 0.3838(3) 0.2642(3) 0.0218(9) Uani 1 1 d . . .
C26 C 0.9651(4) 0.3745(3) 0.1800(3) 0.0208(9) Uani 1 1 d . . .
C27 C 1.0914(5) 0.4165(3) 0.1272(3) 0.0298(10) Uani 1 1 d . . .
C29 C 1.0529(6) 0.3567(3) 0.0221(3) 0.0360(12) Uani 1 1 d . . .
H29 H 1.0759 0.3535 -0.0325 0.043 Uiso 1 1 calc R . .
C23 C 0.8253(5) 0.4582(3) 0.3638(3) 0.0344(12) Uani 1 1 d . . .
H23 H 0.8159 0.5074 0.3775 0.041 Uiso 1 1 calc R . .
C30 C 0.9385(5) 0.3111(3) 0.0810(3) 0.0277(10) Uani 1 1 d . . .
H30 H 0.8887 0.274 0.0663 0.033 Uiso 1 1 calc R . .
C28 C 1.1315(6) 0.4068(3) 0.0470(3) 0.0385(12) Uani 1 1 d . . .
H28 H 1.2133 0.435 0.0096 0.046 Uiso 1 1 calc R . .
Yb2 Yb 0.261944(18) 0.749816(11) 0.205689(10) 0.01789(6) Uani 1 1 d . . .
C47 C 0.5132(4) 0.6756(3) 0.1792(3) 0.0227(9) Uani 1 1 d . A .
C45 C 0.5248(4) 0.8066(3) 0.1887(3) 0.0243(9) Uani 1 1 d . A .
C33 C -0.0004(5) 0.8104(3) 0.2211(3) 0.0277(10) Uani 1 1 d . A .
C36 C 0.1839(5) 0.9028(3) 0.1450(3) 0.0260(10) Uani 1 1 d . A .
C43 C 0.4831(5) 0.6711(3) 0.2652(3) 0.0239(9) Uani 1 1 d . A .
C34 C 0.0623(5) 0.8342(3) 0.2780(3) 0.0249(9) Uani 1 1 d . A .
C46 C 0.5390(4) 0.7590(3) 0.1324(3) 0.0238(9) Uani 1 1 d . A .
C52 C 0.5289(5) 0.6031(3) 0.1452(3) 0.0344(11) Uani 1 1 d . . .
H52A H 0.5033 0.5535 0.1905 0.052 Uiso 1 1 calc R A .
H52B H 0.6274 0.6007 0.1157 0.052 Uiso 1 1 calc R . .
H52C H 0.4659 0.6087 0.1077 0.052 Uiso 1 1 calc R . .
C44 C 0.4865(5) 0.7518(3) 0.2716(3) 0.0247(9) Uani 1 1 d . A .
C51 C 0.5923(5) 0.7911(3) 0.0390(3) 0.0372(12) Uani 1 1 d . . .
H51A H 0.6028 0.8499 0.0229 0.056 Uiso 1 1 calc R A .
H51B H 0.5237 0.776 0.0125 0.056 Uiso 1 1 calc R . .
H51C H 0.6843 0.7678 0.0221 0.056 Uiso 1 1 calc R . .
C49 C 0.4713(6) 0.7731(3) 0.3518(3) 0.0380(12) Uani 1 1 d . . .
H49A H 0.4755 0.8318 0.3403 0.057 Uiso 1 1 calc R A .
H49B H 0.5486 0.7494 0.3777 0.057 Uiso 1 1 calc R . .
H49C H 0.38 0.7519 0.3888 0.057 Uiso 1 1 calc R . .
C37 C 0.0741(5) 0.8529(3) 0.1396(3) 0.0285(10) Uani 1 1 d . A .
C35 C 0.1756(5) 0.8925(3) 0.2307(3) 0.0251(10) Uani 1 1 d . A .
C50 C 0.5756(5) 0.8950(3) 0.1643(4) 0.0384(12) Uani 1 1 d . . .
H50A H 0.5534 0.9144 0.2128 0.058 Uiso 1 1 calc R A .
H50B H 0.5273 0.9278 0.1231 0.058 Uiso 1 1 calc R . .
H50C H 0.6784 0.8989 0.1416 0.058 Uiso 1 1 calc R . .
CT03 C 0.5093 0.7328 0.2074 0.01 Uiso 0 1 d P A .
CT04 C 0.0991 0.8586 0.2029 0.01 Uiso 0 1 d P A .
CT01 C 0.5346 0.2208 0.2709 0.01 Uiso 0 1 d P . .
CT02 C 0.9444 0.1059 0.2981 0.01 Uiso 0 1 d P . .

loop_
_atom_site_aniso_label
_atom_site_aniso_U_11
_atom_site_aniso_U_22
_atom_site_aniso_U_33
_atom_site_aniso_U_23
_atom_site_aniso_U_13
_atom_site_aniso_U_12
Cl3 0.0179(5) 0.0198(5) 0.0186(5) -0.0101(4) -0.0068(4) 0.0003(4)
N1 0.0187(18) 0.0242(19) 0.0206(18) -0.0078(15) -0.0029(14) -0.0042(15)
N2 0.0205(19) 0.0236(19) 0.0210(18) -0.0088(15) -0.0032(14) 0.0015(15)
C1 0.015(2) 0.024(2) 0.029(2) -0.0072(18) -0.0044(17) 0.0004(17)
C2 0.011(2) 0.025(2) 0.025(2) -0.0068(18) -0.0006(16) -0.0024(17)
C5 0.014(2) 0.029(2) 0.026(2) -0.0051(18) -0.0035(17) 0.0009(18)
C21 0.024(2) 0.034(3) 0.030(2) -0.014(2) -0.0042(19) -0.006(2)
C22 0.030(3) 0.046(3) 0.034(3) -0.024(2) -0.002(2) -0.005(2)
C48 0.037(3) 0.039(3) 0.033(3) -0.001(2) -0.012(2) 0.011(2)
C32 0.023(3) 0.033(3) 0.066(4) -0.018(3) -0.002(2) -0.011(2)
C41 0.047(3) 0.030(3) 0.043(3) 0.004(2) 0.000(3) 0.007(2)
C14 0.040(3) 0.036(3) 0.034(3) -0.016(2) -0.025(2) 0.018(2)
C15 0.024(2) 0.022(2) 0.044(3) 0.005(2) -0.002(2) 0.005(2)
C11 0.032(3) 0.024(2) 0.055(3) -0.021(2) -0.028(2) 0.014(2)
C12 0.028(3) 0.030(3) 0.031(3) -0.006(2) -0.002(2) 0.014(2)
C13 0.017(2) 0.029(3) 0.051(3) -0.009(2) -0.011(2) 0.0036(19)
C31 0.037(3) 0.027(3) 0.050(3) -0.016(2) -0.010(2) -0.003(2)
C42 0.069(4) 0.052(4) 0.047(3) -0.023(3) -0.039(3) 0.026(3)
C40 0.042(3) 0.031(3) 0.065(4) -0.027(3) -0.025(3) 0.004(2)
C38 0.022(3) 0.037(3) 0.090(5) -0.016(3) -0.021(3) 0.001(2)
C39 0.053(4) 0.045(3) 0.033(3) -0.016(2) -0.001(2) 0.014(3)
Cl1 0.0369(8) 0.0696(10) 0.0632(9) -0.0339(8) -0.0155(7) -0.0026(7)
Cl2 0.0529(9) 0.0663(10) 0.0474(8) -0.0335(7) -0.0194(7) 0.0100(7)
C1S 0.056(4) 0.065(4) 0.068(4) -0.036(4) -0.027(3) 0.017(3)
C3 0.013(2) 0.023(2) 0.029(2) -0.0069(18) -0.0050(17) -0.0035(17)
Cl4 0.035(4) 0.035(3) 0.020(3) 0.016(2) -0.007(2) -0.017(3)
I1 0.0206(15) 0.0379(16) 0.054(2) -0.0137(15) -0.0073(13) 0.0008(11)
C4 0.014(2) 0.032(3) 0.028(2) -0.0103(19) -0.0078(17) -0.0012(18)
C7 0.028(3) 0.033(3) 0.025(2) -0.008(2) 0.0017(19) -0.003(2)
C6 0.022(2) 0.023(2) 0.040(3) -0.009(2) -0.004(2) -0.0003(19)
C8 0.028(3) 0.024(3) 0.048(3) -0.009(2) -0.009(2) -0.006(2)
C9 0.030(3) 0.041(3) 0.039(3) -0.020(2) -0.014(2) 0.002(2)
C10 0.030(3) 0.040(3) 0.032(3) 0.002(2) -0.007(2) 0.009(2)
C17 0.063(4) 0.042(3) 0.110(6) -0.050(4) -0.050(4) 0.021(3)
C19 0.026(3) 0.044(4) 0.109(6) -0.021(4) -0.026(3) -0.001(3)
C18 0.068(4) 0.066(4) 0.040(3) -0.009(3) 0.007(3) 0.039(4)
C16 0.046(4) 0.049(4) 0.065(4) 0.028(3) 0.002(3) 0.003(3)
C20 0.122(7) 0.079(5) 0.055(4) -0.041(4) -0.065(4) 0.056(5)
Yb1 0.01386(9) 0.01642(10) 0.01875(9) -0.00552(7) -0.00308(7) -0.00191(7)
C24 0.023(2) 0.030(3) 0.040(3) -0.019(2) -0.011(2) -0.0020(19)
C25 0.014(2) 0.024(2) 0.029(2) -0.0104(18) -0.0057(17) -0.0030(17)
C26 0.017(2) 0.020(2) 0.025(2) -0.0065(17) -0.0045(17) -0.0004(17)
C27 0.027(2) 0.023(2) 0.036(3) -0.007(2) -0.001(2) -0.0043(19)
C29 0.045(3) 0.035(3) 0.021(2) -0.005(2) 0.003(2) -0.001(2)
C23 0.029(3) 0.034(3) 0.050(3) -0.028(2) -0.008(2) 0.002(2)
C30 0.031(3) 0.027(2) 0.027(2) -0.0094(19) -0.0075(19) 0.001(2)
C28 0.035(3) 0.033(3) 0.034(3) -0.004(2) 0.010(2) -0.007(2)
Yb2 0.01565(10) 0.01959(10) 0.01950(10) -0.00636(7) -0.00520(7) 0.00019(7)
C47 0.014(2) 0.028(2) 0.026(2) -0.0081(18) -0.0058(17) 0.0021(18)
C45 0.011(2) 0.029(2) 0.034(2) -0.0103(19) -0.0056(17) -0.0030(18)
C33 0.020(2) 0.023(2) 0.045(3) -0.013(2) -0.013(2) 0.0064(19)
C36 0.025(2) 0.021(2) 0.028(2) -0.0037(18) -0.0044(19) 0.0060(18)
C43 0.016(2) 0.031(2) 0.025(2) -0.0074(19) -0.0058(17) 0.0019(18)
C34 0.025(2) 0.024(2) 0.026(2) -0.0096(18) -0.0037(18) 0.0068(19)
C46 0.012(2) 0.035(3) 0.023(2) -0.0068(19) -0.0036(16) -0.0008(18)
C52 0.032(3) 0.036(3) 0.040(3) -0.019(2) -0.011(2) 0.008(2)
C44 0.019(2) 0.035(3) 0.025(2) -0.0120(19) -0.0108(17) 0.0047(19)
C51 0.028(3) 0.051(3) 0.025(2) -0.005(2) 0.001(2) -0.003(2)
C49 0.038(3) 0.050(3) 0.036(3) -0.022(2) -0.020(2) 0.013(2)
C37 0.033(3) 0.025(2) 0.034(3) -0.0111(19) -0.018(2) 0.011(2)
C35 0.026(2) 0.021(2) 0.035(2) -0.0141(19) -0.0104(19) 0.0047(18)
C50 0.026(3) 0.032(3) 0.059(3) -0.015(2) -0.011(2) -0.007(2)

loop_
_atom_type_symbol
_atom_type_description
_atom_type_scat_dispersion_real
_atom_type_scat_dispersion_imag
_atom_type_scat_source
C C 0.0033 0.0016 'International Tables Vol C Tables 4.2.6.8 and 6.1.1.4'
H H 0 0 'International Tables Vol C Tables 4.2.6.8 and 6.1.1.4'
N N 0.0061 0.0033 'International Tables Vol C Tables 4.2.6.8 and 6.1.1.4'
I I -0.4742 1.8119 'International Tables Vol C Tables 4.2.6.8 and 6.1.1.4'
Yb Yb -0.385 5.5486 'International Tables Vol C Tables 4.2.6.8 and 6.1.1.4'
Cl Cl 0.1484 0.1585 'International Tables Vol C Tables 4.2.6.8 and 6.1.1.4'

loop_
_geom_angle_atom_site_label_1
_geom_angle_atom_site_label_2
_geom_angle_atom_site_label_3
_geom_angle
C21 N1 C25 118.7(4)
C21 N1 Yb1 122.0(3)
C25 N1 Yb1 116.1(3)
C30 N2 C26 119.5(4)
C30 N2 Yb1 120.8(3)
C26 N2 Yb1 115.4(3)
CT01 C1 C5 53.7(3)
CT01 C1 C2 54.3(2)
C5 C1 C2 108.0(4)
CT01 C1 C6 174.5(4)
C5 C1 C6 124.5(4)
C2 C1 C6 127.1(4)
CT01 C1 Yb1 61.92(18)
C5 C1 Yb1 74.8(2)
C2 C1 Yb1 73.1(2)
C6 C1 Yb1 123.4(3)
CT01 C2 C1 53.7(2)
CT01 C2 C3 53.3(2)
C1 C2 C3 107.0(4)
CT01 C2 C7 175.2(4)
C1 C2 C7 127.5(4)
C3 C2 C7 125.2(4)
CT01 C2 Yb1 62.91(17)
C1 C2 Yb1 75.0(2)
C3 C2 Yb1 73.8(2)
C7 C2 Yb1 121.7(3)
CT01 C5 C4 54.3(3)
CT01 C5 C1 54.0(3)
C4 C5 C1 108.3(4)
CT01 C5 C10 173.1(4)
C4 C5 C10 126.4(4)
C1 C5 C10 124.8(4)
CT01 C5 Yb1 61.24(18)
C4 C5 Yb1 73.2(2)
C1 C5 Yb1 73.6(2)
C10 C5 Yb1 125.6(3)
N1 C21 C22 122.4(4)
C23 C22 C21 117.7(4)
CT02 C14 C13 54.0(3)
CT02 C14 C15 53.8(3)
C13 C14 C15 107.8(4)
CT02 C14 C20 174.6(5)
C13 C14 C20 127.1(6)
C15 C14 C20 124.7(6)
CT02 C14 Yb1 62.43(19)
C13 C14 Yb1 74.3(3)
C15 C14 Yb1 74.1(3)
C20 C14 Yb1 122.8(4)
CT02 C15 C11 53.8(3)
CT02 C15 C14 53.6(3)
C11 C15 C14 107.4(4)
CT02 C15 C16 172.0(5)
C11 C15 C16 126.3(5)
C14 C15 C16 125.5(6)
CT02 C15 Yb1 62.4(2)
C11 C15 Yb1 73.9(3)
C14 C15 Yb1 74.1(3)
C16 C15 Yb1 125.5(4)
CT02 C11 C12 53.9(3)
CT02 C11 C15 54.3(3)
C12 C11 C15 108.2(4)
CT02 C11 C17 171.9(5)
C12 C11 C17 123.5(5)
C15 C11 C17 127.6(5)
CT02 C11 Yb1 62.80(19)
C12 C11 Yb1 74.5(3)
C15 C11 Yb1 74.6(3)
C17 C11 Yb1 125.0(3)
CT02 C12 C13 54.3(3)
CT02 C12 C11 54.2(3)
C13 C12 C11 108.5(4)
CT02 C12 C18 171.9(5)
C13 C12 C18 124.2(5)
C11 C12 C18 126.5(5)
CT02 C12 Yb1 62.60(19)
C13 C12 Yb1 74.5(3)
C11 C12 Yb1 74.2(3)
C18 C12 Yb1 125.4(3)
CT02 C13 C12 53.9(3)
CT02 C13 C14 54.2(3)
C12 C13 C14 108.1(4)
CT02 C13 C19 174.6(5)
C12 C13 C19 127.0(5)
C14 C13 C19 124.6(5)
CT02 C13 Yb1 62.49(19)
C12 C13 Yb1 74.3(3)
C14 C13 Yb1 74.4(3)
C19 C13 Yb1 122.8(3)
Cl2 C1S Cl1 111.2(3)
CT01 C3 C4 54.2(3)
CT01 C3 C2 54.3(2)
C4 C3 C2 108.5(4)
CT01 C3 C8 168.2(4)
C4 C3 C8 125.4(4)
C2 C3 C8 124.5(4)
CT01 C3 Yb1 63.10(17)
C4 C3 Yb1 74.8(2)
C2 C3 Yb1 74.1(2)
C8 C3 Yb1 128.7(3)
CT01 C4 C5 54.2(3)
CT01 C4 C3 54.0(2)
C5 C4 C3 108.2(4)
CT01 C4 C9 173.4(4)
C5 C4 C9 125.3(4)
C3 C4 C9 125.8(4)
CT01 C4 Yb1 62.45(17)
C5 C4 Yb1 75.5(2)
C3 C4 Yb1 73.6(2)
C9 C4 Yb1 124.2(3)
CT02 Yb1 CT01 140.558(9)
CT02 Yb1 N2 107.50(9)
CT01 Yb1 N2 104.78(9)
CT02 Yb1 N1 105.09(9)
CT01 Yb1 N1 106.99(8)
N2 Yb1 N1 69.61(12)
CT02 Yb1 C3 113.13(10)
CT01 Yb1 C3 27.76(10)
N2 Yb1 C3 129.34(13)
N1 Yb1 C3 123.92(13)
CT02 Yb1 C2 130.23(10)
CT01 Yb1 C2 28.10(10)
N2 Yb1 C2 122.25(13)
N1 Yb1 C2 91.82(12)
C3 Yb1 C2 32.10(13)
CT02 Yb1 C11 27.49(10)
CT01 Yb1 C11 116.83(11)
N2 Yb1 C11 113.02(15)
N1 Yb1 C11 132.57(13)
C3 Yb1 C11 92.07(15)
C2 Yb1 C11 118.78(15)
CT02 Yb1 C12 27.30(11)
CT01 Yb1 C12 141.38(12)
N2 Yb1 C12 84.66(14)
N1 Yb1 C12 111.35(15)
C3 Yb1 C12 121.60(15)
C2 Yb1 C12 150.11(15)
C11 Yb1 C12 31.34(16)
CT02 Yb1 C13 27.41(11)
CT01 Yb1 C13 167.96(11)
N2 Yb1 C13 85.27(14)
N1 Yb1 C13 82.52(14)
C3 Yb1 C13 140.31(14)
C2 Yb1 C13 148.00(15)
C11 Yb1 C13 51.95(15)
C12 Yb1 C13 31.26(16)
CT02 Yb1 C15 27.57(10)
CT01 Yb1 C15 116.30(11)
N2 Yb1 C15 135.06(13)
N1 Yb1 C15 111.98(15)
C3 Yb1 C15 88.67(15)
C2 Yb1 C15 102.69(14)
C11 Yb1 C15 31.50(16)
C12 Yb1 C15 51.95(15)
C13 Yb1 C15 52.15(15)
CT02 Yb1 C14 27.47(10)
CT01 Yb1 C14 140.59(12)
N2 Yb1 C14 114.26(15)
N1 Yb1 C14 82.61(14)
C3 Yb1 C14 115.83(16)
C2 Yb1 C14 116.75(15)
C11 Yb1 C14 52.13(15)
C12 Yb1 C14 51.82(15)
C13 Yb1 C14 31.37(16)
C15 Yb1 C14 31.74(16)
CT02 Yb1 C4 122.75(10)
CT01 Yb1 C4 27.66(10)
N2 Yb1 C4 99.92(13)
N1 Yb1 C4 131.61(13)
C3 Yb1 C4 31.67(14)
C2 Yb1 C4 52.85(13)
C11 Yb1 C4 95.50(14)
C12 Yb1 C4 114.52(15)
C13 Yb1 C4 145.29(15)
C15 Yb1 C4 107.86(16)
C14 Yb1 C4 139.47(16)
CT02 Yb1 C1 162.09(10)
CT01 Yb1 C1 27.58(9)
N2 Yb1 C1 90.38(13)
N1 Yb1 C1 79.99(13)
C3 Yb1 C1 52.47(13)
C2 Yb1 C1 31.87(13)
C11 Yb1 C1 144.14(14)
C12 Yb1 C1 164.88(15)
C13 Yb1 C1 162.41(15)
C15 Yb1 C1 134.55(14)
C14 Yb1 C1 142.34(15)
C4 Yb1 C1 52.28(14)
CT02 Yb1 C5 151.99(10)
CT01 Yb1 C5 27.30(9)
N2 Yb1 C5 78.02(13)
N1 Yb1 C5 102.55(13)
C3 Yb1 C5 52.05(14)
C2 Yb1 C5 52.53(13)
C11 Yb1 C5 124.69(14)
C12 Yb1 C5 133.35(15)
C13 Yb1 C5 159.37(15)
C15 Yb1 C5 138.43(15)
C14 Yb1 C5 167.72(15)
C4 Yb1 C5 31.26(14)
C1 Yb1 C5 31.56(14)
C25 C24 C23 116.4(4)
C25 C24 C31 124.4(4)
C23 C24 C31 118.9(4)
N1 C25 C24 122.1(4)
N1 C25 C26 114.6(4)
C24 C25 C26 123.1(4)
N2 C26 C27 121.2(4)
N2 C26 C25 114.4(4)
C27 C26 C25 124.4(4)
C28 C27 C26 116.7(4)
C28 C27 C32 119.2(4)
C26 C27 C32 123.9(4)
C28 C29 C30 117.7(4)
C22 C23 C24 121.6(4)
N2 C30 C29 122.6(4)
C29 C28 C27 121.6(4)
CT04 Yb2 CT03 135.618(9)
CT04 Yb2 Cl3 104.17(2)
CT03 Yb2 Cl3 105.43(2)
CT04 Yb2 C46 127.55(10)
CT03 Yb2 C46 27.22(10)
Cl3 Yb2 C46 85.64(10)
CT04 Yb2 C34 27.28(10)
CT03 Yb2 C34 131.12(10)
Cl3 Yb2 C34 122.29(10)
C46 Yb2 C34 140.44(14)
CT04 Yb2 C45 108.90(10)
CT03 Yb2 C45 27.25(10)
Cl3 Yb2 C45 115.78(10)
C46 Yb2 C45 31.15(13)
C34 Yb2 C45 111.52(14)
CT04 Yb2 C33 27.07(10)
CT03 Yb2 C33 160.99(10)
Cl3 Yb2 C33 91.13(10)
C46 Yb2 C33 151.51(14)
C34 Yb2 C33 31.20(14)
C45 Yb2 C33 135.68(14)
CT04 Yb2 C44 118.13(10)
CT03 Yb2 C44 27.19(9)
Cl3 Yb2 C44 132.17(10)
C46 Yb2 C44 51.60(13)
C34 Yb2 C44 105.38(14)
C45 Yb2 C44 31.38(14)
C33 Yb2 C44 136.57(14)
CT04 Yb2 C36 26.99(10)
CT03 Yb2 C36 115.70(10)
Cl3 Yb2 C36 98.31(10)
C46 Yb2 C36 101.28(14)
C34 Yb2 C36 51.45(14)
C45 Yb2 C36 88.77(14)
C33 Yb2 C36 51.16(14)
C44 Yb2 C36 109.10(15)
CT04 Yb2 C35 27.06(10)
CT03 Yb2 C35 109.94(10)
Cl3 Yb2 C35 127.52(10)
C46 Yb2 C35 110.24(14)
C34 Yb2 C35 31.20(14)
C45 Yb2 C35 84.81(14)
C33 Yb2 C35 51.33(14)
C44 Yb2 C35 91.13(14)
C36 Yb2 C35 31.01(14)
CT04 Yb2 C37 26.82(10)
CT03 Yb2 C37 143.70(11)
Cl3 Yb2 C37 77.63(10)
C46 Yb2 C37 121.71(15)
C34 Yb2 C37 51.23(14)
C45 Yb2 C37 118.32(15)
C33 Yb2 C37 30.77(15)
C44 Yb2 C37 139.48(14)
C36 Yb2 C37 30.84(14)
C35 Yb2 C37 51.06(14)
CT04 Yb2 C47 158.31(10)
CT03 Yb2 C47 26.95(9)
Cl3 Yb2 C47 81.24(10)
C46 Yb2 C47 30.98(14)
C34 Yb2 C47 156.46(14)
C45 Yb2 C47 51.30(14)
C33 Yb2 C47 171.96(14)
C44 Yb2 C47 51.26(13)
C36 Yb2 C47 132.24(14)
C35 Yb2 C47 136.06(14)
C37 Yb2 C47 147.15(14)
CT04 Yb2 C43 147.48(10)
CT03 Yb2 C43 26.64(9)
Cl3 Yb2 C43 107.85(10)
C46 Yb2 C43 51.03(13)
C34 Yb2 C43 127.40(14)
C45 Yb2 C43 51.07(14)
C33 Yb2 C43 153.87(14)
C44 Yb2 C43 30.72(14)
C36 Yb2 C43 138.51(14)
C35 Yb2 C43 121.16(14)
C37 Yb2 C43 169.24(14)
C47 Yb2 C43 30.80(13)
CT04 Yb2 I1 105.21(8)
CT03 Yb2 I1 104.14(9)
Cl3 Yb2 I1 95.30(11)
C46 Yb2 I1 125.36(13)
C34 Yb2 I1 82.79(13)
C45 Yb2 I1 125.07(14)
C33 Yb2 I1 83.11(14)
C44 Yb2 I1 94.23(14)
C36 Yb2 I1 132.21(13)
C35 Yb2 I1 111.65(13)
C37 Yb2 I1 111.65(14)
C47 Yb2 I1 95.01(13)
C43 Yb2 I1 77.51(13)
CT03 C47 C46 54.0(3)
CT03 C47 C43 53.9(3)
C46 C47 C43 107.9(4)
CT03 C47 C52 175.9(4)
C46 C47 C52 126.6(4)
C43 C47 C52 125.2(4)
CT03 C47 Yb2 62.69(18)
C46 C47 Yb2 73.4(2)
C43 C47 Yb2 75.7(2)
C52 C47 Yb2 121.4(3)
CT03 C45 C46 53.9(3)
CT03 C45 C44 53.8(3)
C46 C45 C44 107.7(4)
CT03 C45 C50 168.6(4)
C46 C45 C50 124.4(4)
C44 C45 C50 126.5(4)
CT03 C45 Yb2 63.48(17)
C46 C45 Yb2 74.0(2)
C44 C45 Yb2 74.6(2)
C50 C45 Yb2 127.9(3)
CT04 C33 C37 54.1(3)
CT04 C33 C34 54.0(3)
C37 C33 C34 108.1(4)
CT04 C33 C38 175.8(4)
C37 C33 C38 125.1(5)
C34 C33 C38 126.6(5)
CT04 C33 Yb2 63.20(19)
C37 C33 Yb2 75.3(3)
C34 C33 Yb2 74.0(2)
C38 C33 Yb2 121.0(3)
CT04 C36 C37 53.9(3)
CT04 C36 C35 54.1(3)
C37 C36 C35 108.0(4)
CT04 C36 C41 174.7(4)
C37 C36 C41 124.3(5)
C35 C36 C41 127.3(5)
CT04 C36 Yb2 62.76(18)
C37 C36 Yb2 74.8(3)
C35 C36 Yb2 74.5(2)
C41 C36 Yb2 122.3(3)
CT03 C43 C44 54.3(3)
CT03 C43 C47 53.9(3)
C44 C43 C47 108.2(4)
CT03 C43 C48 172.3(4)
C44 C43 C48 126.3(4)
C47 C43 C48 124.9(4)
CT03 C43 Yb2 61.51(18)
C44 C43 Yb2 73.1(2)
C47 C43 Yb2 73.5(2)
C48 C43 Yb2 126.2(3)
CT04 C34 C33 53.8(3)
CT04 C34 C35 54.0(3)
C33 C34 C35 107.8(4)
CT04 C34 C39 174.0(4)
C33 C34 C39 126.0(4)
C35 C34 C39 125.8(4)
CT04 C34 Yb2 63.68(18)
C33 C34 Yb2 74.9(2)
C35 C34 Yb2 75.3(2)
C39 C34 Yb2 122.3(3)
CT03 C46 C47 54.1(3)
CT03 C46 C45 54.3(3)
C47 C46 C45 108.4(4)
CT03 C46 C51 174.1(4)
C47 C46 C51 125.9(4)
C45 C46 C51 125.3(4)
CT03 C46 Yb2 63.91(17)
C47 C46 Yb2 75.6(2)
C45 C46 Yb2 74.8(2)
C51 C46 Yb2 122.0(3)
CT03 C44 C43 54.0(3)
CT03 C44 C45 53.7(3)
C43 C44 C45 107.7(4)
CT03 C44 C49 175.0(4)
C43 C44 C49 124.9(4)
C45 C44 C49 127.0(4)
CT03 C44 Yb2 63.17(18)
C43 C44 Yb2 76.2(3)
C45 C44 Yb2 74.0(2)
C49 C44 Yb2 121.7(3)
CT04 C37 C33 54.2(3)
CT04 C37 C36 54.1(3)
C33 C37 C36 108.4(4)
CT04 C37 C42 172.4(4)
C33 C37 C42 126.6(5)
C36 C37 C42 124.4(5)
CT04 C37 Yb2 62.47(19)
C33 C37 Yb2 74.0(3)
C36 C37 Yb2 74.3(3)
C42 C37 Yb2 125.0(3)
CT04 C35 C36 53.8(3)
CT04 C35 C34 53.9(3)
C36 C35 C34 107.7(4)
CT04 C35 C40 168.1(4)
C36 C35 C40 127.9(4)
C34 C35 C40 122.9(4)
CT04 C35 Yb2 62.71(18)
C36 C35 Yb2 74.4(2)
C34 C35 Yb2 73.5(2)
C40 C35 Yb2 128.8(3)
C46 CT03 C43 144.0(3)
C46 CT03 C47 71.8(3)
C43 CT03 C47 72.2(3)
C46 CT03 C45 71.9(3)
C43 CT03 C45 144.1(3)
C47 CT03 C45 143.7(3)
C46 CT03 C44 144.3(3)
C43 CT03 C44 71.6(3)
C47 CT03 C44 143.8(3)
C45 CT03 C44 72.5(3)
C46 CT03 Yb2 88.9(2)
C43 CT03 Yb2 91.9(2)
C47 CT03 Yb2 90.4(2)
C45 CT03 Yb2 89.3(2)
C44 CT03 Yb2 89.6(2)
C37 CT04 C33 71.7(3)
C37 CT04 C36 72.0(3)
C33 CT04 C36 143.6(3)
C37 CT04 C34 143.8(3)
C33 CT04 C34 72.1(3)
C36 CT04 C34 144.2(3)
C37 CT04 C35 144.0(3)
C33 CT04 C35 144.3(3)
C36 CT04 C35 72.1(3)
C34 CT04 C35 72.2(3)
C37 CT04 Yb2 90.7(2)
C33 CT04 Yb2 89.7(2)
C36 CT04 Yb2 90.2(2)
C34 CT04 Yb2 89.0(2)
C35 CT04 Yb2 90.2(2)
C3 CT01 C5 143.3(3)
C3 CT01 C4 71.9(3)
C5 CT01 C4 71.5(3)
C3 CT01 C1 144.3(3)
C5 CT01 C1 72.3(3)
C4 CT01 C1 143.8(3)
C3 CT01 C2 72.3(3)
C5 CT01 C2 144.4(3)
C4 CT01 C2 144.2(3)
C1 CT01 C2 72.0(3)
C3 CT01 Yb1 89.1(2)
C5 CT01 Yb1 91.5(2)
C4 CT01 Yb1 89.9(2)
C1 CT01 Yb1 90.5(2)
C2 CT01 Yb1 88.99(19)
C12 CT02 C13 71.8(4)
C12 CT02 C11 71.9(4)
C13 CT02 C11 143.7(4)
C12 CT02 C14 143.6(4)
C13 CT02 C14 71.8(4)
C11 CT02 C14 144.5(4)
C12 CT02 C15 143.8(4)
C13 CT02 C15 144.4(4)
C11 CT02 C15 71.9(4)
C14 CT02 C15 72.6(4)
C12 CT02 Yb1 90.1(2)
C13 CT02 Yb1 90.1(2)
C11 CT02 Yb1 89.7(2)
C14 CT02 Yb1 90.1(2)
C15 CT02 Yb1 90.0(2)

loop_
_geom_bond_atom_site_label_1
_geom_bond_atom_site_label_2
_geom_bond_distance
Cl3 Yb2 2.6157(9)
N1 C21 1.340(6)
N1 C25 1.356(6)
N1 Yb1 2.396(3)
N2 C30 1.334(6)
N2 C26 1.362(5)
N2 Yb1 2.389(4)
C1 CT01 1.210(4)
C1 C5 1.426(6)
C1 C2 1.428(6)
C1 C6 1.496(6)
C1 Yb1 2.613(4)
C2 CT01 1.220(4)
C2 C3 1.430(6)
C2 C7 1.495(6)
C2 Yb1 2.589(4)
C5 CT01 1.206(4)
C5 C4 1.409(6)
C5 C10 1.509(6)
C5 Yb1 2.629(4)
C21 C22 1.395(6)
C22 C23 1.364(7)
C48 C43 1.507(6)
C32 C27 1.503(7)
C41 C36 1.517(7)
C14 CT02 1.199(5)
C14 C13 1.405(7)
C14 C15 1.422(7)
C14 C20 1.503(7)
C14 Yb1 2.599(5)
C15 CT02 1.203(5)
C15 C11 1.409(7)
C15 C16 1.505(7)
C15 Yb1 2.599(5)
C11 CT02 1.196(5)
C11 C12 1.400(7)
C11 C17 1.516(7)
C11 Yb1 2.591(4)
C12 CT02 1.190(5)
C12 C13 1.399(7)
C12 C18 1.504(7)
C12 Yb1 2.595(4)
C13 CT02 1.196(5)
C13 C19 1.520(7)
C13 Yb1 2.598(5)
C31 C24 1.499(7)
C42 C37 1.511(7)
C40 C35 1.499(6)
C38 C33 1.514(7)
C39 C34 1.505(6)
Cl1 C1S 1.766(6)
Cl2 C1S 1.763(6)
C3 CT01 1.204(4)
C3 C4 1.415(6)
C3 C8 1.510(6)
C3 Yb1 2.585(4)
Cl4 Yb2 2.890(9)
I1 Yb2 2.798(4)
C4 CT01 1.207(4)
C4 C9 1.511(6)
C4 Yb1 2.600(4)
Yb1 CT02 2.3041(3)
Yb1 CT01 2.3053(4)
C24 C25 1.396(6)
C24 C23 1.402(7)
C25 C26 1.491(6)
C26 C27 1.400(6)
C27 C28 1.400(7)
C29 C28 1.375(7)
C29 C30 1.380(7)
Yb2 CT04 2.3554(3)
Yb2 CT03 2.3601(4)
Yb2 C46 2.627(4)
Yb2 C34 2.627(4)
Yb2 C45 2.637(4)
Yb2 C33 2.639(4)
Yb2 C44 2.645(4)
Yb2 C36 2.649(4)
Yb2 C35 2.650(4)
Yb2 C37 2.656(4)
Yb2 C47 2.656(4)
Yb2 C43 2.684(4)
C47 CT03 1.204(4)
C47 C46 1.411(6)
C47 C43 1.418(6)
C47 C52 1.502(6)
C45 CT03 1.207(4)
C45 C46 1.414(6)
C45 C44 1.429(6)
C45 C50 1.508(6)
C33 CT04 1.201(5)
C33 C37 1.405(7)
C33 C34 1.416(6)
C36 CT04 1.202(4)
C36 C37 1.411(7)
C36 C35 1.417(6)
C43 CT03 1.204(4)
C43 C44 1.412(6)
C34 CT04 1.204(4)
C34 C35 1.420(6)
C46 CT03 1.202(4)
C46 C51 1.504(6)
C44 CT03 1.208(4)
C44 C49 1.501(6)
C37 CT04 1.198(5)
C35 CT04 1.206(4)

loop_
_geom_torsion_atom_site_label_1
_geom_torsion_atom_site_label_2
_geom_torsion_atom_site_label_3
_geom_torsion_atom_site_label_4
_geom_torsion
C5 C1 C2 CT01 0.1(3)
C6 C1 C2 CT01 173.4(5)
Yb1 C1 C2 CT01 -67.17(16)
CT01 C1 C2 C3 -0.2(3)
C5 C1 C2 C3 -0.1(5)
C6 C1 C2 C3 173.1(4)
Yb1 C1 C2 C3 -67.4(3)
CT01 C1 C2 C7 -174.1(5)
C5 C1 C2 C7 -174.0(4)
C6 C1 C2 C7 -0.8(7)
Yb1 C1 C2 C7 118.7(4)
CT01 C1 C2 Yb1 67.17(16)
C5 C1 C2 Yb1 67.3(3)
C6 C1 C2 Yb1 -119.5(4)
C2 C1 C5 CT01 -0.1(3)
C6 C1 C5 CT01 -173.6(5)
Yb1 C1 C5 CT01 66.04(16)
CT01 C1 C5 C4 -0.5(3)
C2 C1 C5 C4 -0.6(5)
C6 C1 C5 C4 -174.0(4)
Yb1 C1 C5 C4 65.6(3)
CT01 C1 C5 C10 171.6(5)
C2 C1 C5 C10 171.5(4)
C6 C1 C5 C10 -2.0(7)
Yb1 C1 C5 C10 -122.4(4)
CT01 C1 C5 Yb1 -66.04(16)
C2 C1 C5 Yb1 -66.2(3)
C6 C1 C5 Yb1 120.4(4)
C25 N1 C21 C22 1.3(7)
Yb1 N1 C21 C22 -157.7(4)
N1 C21 C22 C23 5.9(7)
C13 C14 C15 CT02 0.0(3)
C20 C14 C15 CT02 -173.6(6)
Yb1 C14 C15 CT02 67.16(18)
CT02 C14 C15 C11 -0.1(3)
C13 C14 C15 C11 -0.2(5)
C20 C14 C15 C11 -173.8(5)
Yb1 C14 C15 C11 67.0(3)
CT02 C14 C15 C16 170.2(6)
C13 C14 C15 C16 170.2(5)
C20 C14 C15 C16 -3.4(8)
Yb1 C14 C15 C16 -122.6(5)
CT02 C14 C15 Yb1 -67.16(18)
C13 C14 C15 Yb1 -67.2(3)
C20 C14 C15 Yb1 119.2(5)
C14 C15 C11 CT02 0.1(3)
C16 C15 C11 CT02 -170.1(6)
Yb1 C15 C11 CT02 67.31(17)
CT02 C15 C11 C12 0.2(3)
C14 C15 C11 C12 0.4(5)
C16 C15 C11 C12 -169.9(5)
Yb1 C15 C11 C12 67.5(3)
CT02 C15 C11 C17 170.1(6)
C14 C15 C11 C17 170.3(5)
C16 C15 C11 C17 0.0(8)
Yb1 C15 C11 C17 -122.6(5)
CT02 C15 C11 Yb1 -67.31(17)
C14 C15 C11 Yb1 -67.2(3)
C16 C15 C11 Yb1 122.6(5)
C15 C11 C12 CT02 -0.2(3)
C17 C11 C12 CT02 -170.6(5)
Yb1 C11 C12 CT02 67.35(17)
CT02 C11 C12 C13 -0.2(3)
C15 C11 C12 C13 -0.5(5)
C17 C11 C12 C13 -170.9(5)
Yb1 C11 C12 C13 67.1(3)
CT02 C11 C12 C18 170.0(6)
C15 C11 C12 C18 169.8(5)
C17 C11 C12 C18 -0.6(8)
Yb1 C11 C12 C18 -122.6(5)
CT02 C11 C12 Yb1 -67.35(17)
C15 C11 C12 Yb1 -67.6(3)
C17 C11 C12 Yb1 122.0(5)
C11 C12 C13 CT02 0.2(3)
C18 C12 C13 CT02 -170.3(6)
Yb1 C12 C13 CT02 67.14(18)
CT02 C12 C13 C14 0.1(3)
C11 C12 C13 C14 0.4(5)
C18 C12 C13 C14 -170.2(5)
Yb1 C12 C13 C14 67.3(3)
CT02 C12 C13 C19 173.4(6)
C11 C12 C13 C19 173.6(5)
C18 C12 C13 C19 3.1(8)
Yb1 C12 C13 C19 -119.5(5)
CT02 C12 C13 Yb1 -67.14(18)
C11 C12 C13 Yb1 -66.9(3)
C18 C12 C13 Yb1 122.5(5)
C15 C14 C13 CT02 0.0(3)
C20 C14 C13 CT02 173.4(6)
Yb1 C14 C13 CT02 -67.07(18)
CT02 C14 C13 C12 -0.1(3)
C15 C14 C13 C12 -0.1(5)
C20 C14 C13 C12 173.3(5)
Yb1 C14 C13 C12 -67.2(3)
CT02 C14 C13 C19 -173.6(6)
C15 C14 C13 C19 -173.6(5)
C20 C14 C13 C19 -0.2(8)
Yb1 C14 C13 C19 119.3(5)
CT02 C14 C13 Yb1 67.07(18)
C15 C14 C13 Yb1 67.1(3)
C20 C14 C13 Yb1 -119.5(5)
C1 C2 C3 CT01 0.2(3)
C7 C2 C3 CT01 174.3(5)
Yb1 C2 C3 CT01 -67.99(15)
CT01 C2 C3 C4 0.5(3)
C1 C2 C3 C4 0.8(5)
C7 C2 C3 C4 174.8(4)
Yb1 C2 C3 C4 -67.5(3)
CT01 C2 C3 C8 -165.6(5)
C1 C2 C3 C8 -165.4(4)
C7 C2 C3 C8 8.7(7)
Yb1 C2 C3 C8 126.4(4)
CT01 C2 C3 Yb1 67.99(15)
C1 C2 C3 Yb1 68.2(3)
C7 C2 C3 Yb1 -117.7(4)
C1 C5 C4 CT01 0.5(3)
C10 C5 C4 CT01 -171.5(5)
Yb1 C5 C4 CT01 66.26(16)
CT01 C5 C4 C3 0.6(3)
C1 C5 C4 C3 1.1(5)
C10 C5 C4 C3 -170.9(4)
Yb1 C5 C4 C3 66.9(3)
CT01 C5 C4 C9 171.9(5)
C1 C5 C4 C9 172.3(4)
C10 C5 C4 C9 0.4(7)
Yb1 C5 C4 C9 -121.9(4)
CT01 C5 C4 Yb1 -66.26(16)
C1 C5 C4 Yb1 -65.8(3)
C10 C5 C4 Yb1 122.3(4)
C2 C3 C4 CT01 -0.5(3)
C8 C3 C4 CT01 165.4(5)
Yb1 C3 C4 CT01 -67.56(16)
CT01 C3 C4 C5 -0.6(3)
C2 C3 C4 C5 -1.1(5)
C8 C3 C4 C5 164.8(4)
Yb1 C3 C4 C5 -68.2(3)
CT01 C3 C4 C9 -171.8(5)
C2 C3 C4 C9 -172.3(4)
C8 C3 C4 C9 -6.4(7)
Yb1 C3 C4 C9 120.6(4)
CT01 C3 C4 Yb1 67.56(16)
C2 C3 C4 Yb1 67.0(3)
C8 C3 C4 Yb1 -127.0(4)
C30 N2 Yb1 CT02 69.7(3)
C26 N2 Yb1 CT02 -87.2(3)
C30 N2 Yb1 CT01 -87.4(3)
C26 N2 Yb1 CT01 115.8(3)
C30 N2 Yb1 N1 169.7(4)
C26 N2 Yb1 N1 12.8(3)
C30 N2 Yb1 C3 -72.6(4)
C26 N2 Yb1 C3 130.5(3)
C30 N2 Yb1 C2 -111.5(3)
C26 N2 Yb1 C2 91.6(3)
C30 N2 Yb1 C11 40.9(4)
C26 N2 Yb1 C11 -115.9(3)
C30 N2 Yb1 C12 54.5(4)
C26 N2 Yb1 C12 -102.3(3)
C30 N2 Yb1 C13 85.9(4)
C26 N2 Yb1 C13 -70.9(3)
C30 N2 Yb1 C15 68.6(4)
C26 N2 Yb1 C15 -88.3(3)
C30 N2 Yb1 C14 98.2(4)
C26 N2 Yb1 C14 -58.6(3)
C30 N2 Yb1 C4 -59.5(4)
C26 N2 Yb1 C4 143.7(3)
C30 N2 Yb1 C1 -111.2(3)
C26 N2 Yb1 C1 92.0(3)
C30 N2 Yb1 C5 -81.9(3)
C26 N2 Yb1 C5 121.2(3)
C21 N1 Yb1 CT02 -89.9(3)
C25 N1 Yb1 CT02 110.5(3)
C21 N1 Yb1 CT01 66.8(4)
C25 N1 Yb1 CT01 -92.7(3)
C21 N1 Yb1 N2 166.7(4)
C25 N1 Yb1 N2 7.1(3)
C21 N1 Yb1 C3 42.3(4)
C25 N1 Yb1 C3 -117.3(3)
C21 N1 Yb1 C2 42.8(4)
C25 N1 Yb1 C2 -116.8(3)
C21 N1 Yb1 C11 -90.3(4)
C25 N1 Yb1 C11 110.1(3)
C21 N1 Yb1 C12 -117.9(4)
C25 N1 Yb1 C12 82.5(3)
C21 N1 Yb1 C13 -105.6(4)
C25 N1 Yb1 C13 94.8(3)
C21 N1 Yb1 C15 -61.7(4)
C25 N1 Yb1 C15 138.7(3)
C21 N1 Yb1 C14 -74.0(4)
C25 N1 Yb1 C14 126.4(3)
C21 N1 Yb1 C4 81.5(4)
C25 N1 Yb1 C4 -78.1(3)
C21 N1 Yb1 C1 72.5(4)
C25 N1 Yb1 C1 -87.1(3)
C21 N1 Yb1 C5 94.7(4)
C25 N1 Yb1 C5 -64.9(3)
CT01 C3 Yb1 CT02 -172.51(14)
C4 C3 Yb1 CT02 -115.4(2)
C2 C3 Yb1 CT02 129.9(2)
C8 C3 Yb1 CT02 8.1(4)
C4 C3 Yb1 CT01 57.2(3)
C2 C3 Yb1 CT01 -57.6(2)
C8 C3 Yb1 CT01 -179.4(5)
CT01 C3 Yb1 N2 -31.9(3)
C4 C3 Yb1 N2 25.3(3)
C2 C3 Yb1 N2 -89.5(3)
C8 C3 Yb1 N2 148.7(4)
CT01 C3 Yb1 N1 58.6(2)
C4 C3 Yb1 N1 115.7(3)
C2 C3 Yb1 N1 0.9(3)
C8 C3 Yb1 N1 -120.8(4)
CT01 C3 Yb1 C2 57.6(2)
C4 C3 Yb1 C2 114.8(4)
C8 C3 Yb1 C2 -121.7(5)
CT01 C3 Yb1 C11 -154.3(2)
C4 C3 Yb1 C11 -97.1(3)
C2 C3 Yb1 C11 148.1(3)
C8 C3 Yb1 C11 26.4(4)
CT01 C3 Yb1 C12 -143.17(19)
C4 C3 Yb1 C12 -86.0(3)
C2 C3 Yb1 C12 159.2(2)
C8 C3 Yb1 C12 37.5(4)
CT01 C3 Yb1 C13 -177.1(2)
C4 C3 Yb1 C13 -119.9(3)
C2 C3 Yb1 C13 125.3(3)
C8 C3 Yb1 C13 3.6(5)
CT01 C3 Yb1 C15 174.4(2)
C4 C3 Yb1 C15 -128.4(3)
C2 C3 Yb1 C15 116.8(3)
C8 C3 Yb1 C15 -5.0(4)
CT01 C3 Yb1 C14 157.39(18)
C4 C3 Yb1 C14 -145.5(3)
C2 C3 Yb1 C14 99.8(3)
C8 C3 Yb1 C14 -22.0(4)
CT01 C3 Yb1 C4 -57.2(3)
C2 C3 Yb1 C4 -114.8(4)
C8 C3 Yb1 C4 123.5(5)
CT01 C3 Yb1 C1 19.89(17)
C4 C3 Yb1 C1 77.0(3)
C2 C3 Yb1 C1 -37.7(2)
C8 C3 Yb1 C1 -159.5(5)
CT01 C3 Yb1 C5 -20.33(17)
C4 C3 Yb1 C5 36.8(2)
C2 C3 Yb1 C5 -78.0(3)
C8 C3 Yb1 C5 160.3(5)
CT01 C2 Yb1 CT02 -124.28(15)
C1 C2 Yb1 CT02 179.2(2)
C3 C2 Yb1 CT02 -67.6(3)
C7 C2 Yb1 CT02 54.1(4)
C1 C2 Yb1 CT01 -56.5(2)
C3 C2 Yb1 CT01 56.6(2)
C7 C2 Yb1 CT01 178.4(5)
CT01 C2 Yb1 N2 57.2(2)
C1 C2 Yb1 N2 0.7(3)
C3 C2 Yb1 N2 113.9(3)
C7 C2 Yb1 N2 -124.4(3)
CT01 C2 Yb1 N1 124.1(2)
C1 C2 Yb1 N1 67.6(3)
C3 C2 Yb1 N1 -179.2(3)
C7 C2 Yb1 N1 -57.5(3)
CT01 C2 Yb1 C3 -56.6(2)
C1 C2 Yb1 C3 -113.1(4)
C7 C2 Yb1 C3 121.8(5)
CT01 C2 Yb1 C11 -93.7(2)
C1 C2 Yb1 C11 -150.2(2)
C3 C2 Yb1 C11 -37.1(3)
C7 C2 Yb1 C11 84.7(4)
CT01 C2 Yb1 C12 -94.0(3)
C1 C2 Yb1 C12 -150.5(3)
C3 C2 Yb1 C12 -37.4(4)
C7 C2 Yb1 C12 84.4(4)
CT01 C2 Yb1 C13 -157.1(2)
C1 C2 Yb1 C13 146.4(3)
C3 C2 Yb1 C13 -100.5(3)
C7 C2 Yb1 C13 21.3(5)
CT01 C2 Yb1 C15 -122.8(2)
C1 C2 Yb1 C15 -179.4(3)
C3 C2 Yb1 C15 -66.2(3)
C7 C2 Yb1 C15 55.5(4)
CT01 C2 Yb1 C14 -153.22(18)
C1 C2 Yb1 C14 150.3(2)
C3 C2 Yb1 C14 -96.6(3)
C7 C2 Yb1 C14 25.2(4)
CT01 C2 Yb1 C4 -19.91(17)
C1 C2 Yb1 C4 -76.4(3)
C3 C2 Yb1 C4 36.7(2)
C7 C2 Yb1 C4 158.5(4)
CT01 C2 Yb1 C1 56.5(2)
C3 C2 Yb1 C1 113.1(4)
C7 C2 Yb1 C1 -125.1(5)
CT01 C2 Yb1 C5 19.68(17)
C1 C2 Yb1 C5 -36.8(2)
C3 C2 Yb1 C5 76.3(3)
C7 C2 Yb1 C5 -161.9(4)
C12 C11 Yb1 CT02 -56.9(3)
C15 C11 Yb1 CT02 57.4(3)
C17 C11 Yb1 CT02 -177.2(7)
CT02 C11 Yb1 CT01 -154.54(18)
C12 C11 Yb1 CT01 148.5(3)
C15 C11 Yb1 CT01 -97.2(3)
C17 C11 Yb1 CT01 28.2(6)
CT02 C11 Yb1 N2 83.8(3)
C12 C11 Yb1 N2 26.8(3)
C15 C11 Yb1 N2 141.1(3)
C17 C11 Yb1 N2 -93.5(5)
CT02 C11 Yb1 N1 0.9(4)
C12 C11 Yb1 N1 -56.1(4)
C15 C11 Yb1 N1 58.2(4)
C17 C11 Yb1 N1 -176.4(5)
CT02 C11 Yb1 C3 -141.4(3)
C12 C11 Yb1 C3 161.6(3)
C15 C11 Yb1 C3 -84.1(3)
C17 C11 Yb1 C3 41.3(5)
CT02 C11 Yb1 C2 -122.7(2)
C12 C11 Yb1 C2 -179.7(3)
C15 C11 Yb1 C2 -65.4(3)
C17 C11 Yb1 C2 60.0(6)
CT02 C11 Yb1 C12 56.9(3)
C15 C11 Yb1 C12 114.3(4)
C17 C11 Yb1 C12 -120.3(6)
CT02 C11 Yb1 C13 20.3(2)
C12 C11 Yb1 C13 -36.7(3)
C15 C11 Yb1 C13 77.6(3)
C17 C11 Yb1 C13 -157.0(6)
CT02 C11 Yb1 C15 -57.4(3)
C12 C11 Yb1 C15 -114.3(4)
C17 C11 Yb1 C15 125.4(7)
CT02 C11 Yb1 C14 -19.8(2)
C12 C11 Yb1 C14 -76.8(3)
C15 C11 Yb1 C14 37.5(3)
C17 C11 Yb1 C14 162.9(6)
CT02 C11 Yb1 C4 -173.0(2)
C12 C11 Yb1 C4 130.0(3)
C15 C11 Yb1 C4 -115.6(3)
C17 C11 Yb1 C4 9.8(5)
CT02 C11 Yb1 C1 -149.3(2)
C12 C11 Yb1 C1 153.7(3)
C15 C11 Yb1 C1 -92.0(3)
C17 C11 Yb1 C1 33.4(6)
CT02 C11 Yb1 C5 174.90(19)
C12 C11 Yb1 C5 117.9(3)
C15 C11 Yb1 C5 -127.7(3)
C17 C11 Yb1 C5 -2.3(6)
C13 C12 Yb1 CT02 -57.4(3)
C11 C12 Yb1 CT02 57.5(3)
C18 C12 Yb1 CT02 -178.6(7)
CT02 C12 Yb1 CT01 -105.8(2)
C13 C12 Yb1 CT01 -163.2(2)
C11 C12 Yb1 CT01 -48.3(4)
C18 C12 Yb1 CT01 75.6(6)
CT02 C12 Yb1 N2 147.1(3)
C13 C12 Yb1 N2 89.7(3)
C11 C12 Yb1 N2 -155.4(3)
C18 C12 Yb1 N2 -31.5(5)
CT02 C12 Yb1 N1 81.5(3)
C13 C12 Yb1 N1 24.0(3)
C11 C12 Yb1 N1 139.0(3)
C18 C12 Yb1 N1 -97.2(5)
CT02 C12 Yb1 C3 -79.2(3)
C13 C12 Yb1 C3 -136.7(3)
C11 C12 Yb1 C3 -21.7(3)
C18 C12 Yb1 C3 102.1(5)
CT02 C12 Yb1 C2 -57.0(4)
C13 C12 Yb1 C2 -114.4(4)
C11 C12 Yb1 C2 0.5(5)
C18 C12 Yb1 C2 124.4(5)
CT02 C12 Yb1 C11 -57.5(3)
C13 C12 Yb1 C11 -114.9(4)
C18 C12 Yb1 C11 123.9(7)
CT02 C12 Yb1 C13 57.4(3)
C11 C12 Yb1 C13 114.9(4)
C18 C12 Yb1 C13 -121.2(6)
CT02 C12 Yb1 C15 -20.3(2)
C13 C12 Yb1 C15 -77.7(3)
C11 C12 Yb1 C15 37.2(3)
C18 C12 Yb1 C15 161.1(6)
CT02 C12 Yb1 C14 20.4(2)
C13 C12 Yb1 C14 -37.1(3)
C11 C12 Yb1 C14 77.9(3)
C18 C12 Yb1 C14 -158.3(6)
CT02 C12 Yb1 C4 -114.4(2)
C13 C12 Yb1 C4 -171.8(3)
C11 C12 Yb1 C4 -56.9(3)
C18 C12 Yb1 C4 67.0(6)
CT02 C12 Yb1 C1 -141.6(4)
C13 C12 Yb1 C1 161.0(5)
C11 C12 Yb1 C1 -84.0(6)
C18 C12 Yb1 C1 39.8(9)
CT02 C12 Yb1 C5 -144.9(2)
C13 C12 Yb1 C5 157.7(3)
C11 C12 Yb1 C5 -87.4(3)
C18 C12 Yb1 C5 36.5(6)
C12 C13 Yb1 CT02 57.1(3)
C14 C13 Yb1 CT02 -57.4(3)
C19 C13 Yb1 CT02 -178.8(7)
CT02 C13 Yb1 CT01 2.5(8)
C12 C13 Yb1 CT01 59.6(7)
C14 C13 Yb1 CT01 -54.8(7)
C19 C13 Yb1 CT01 -176.2(4)
CT02 C13 Yb1 N2 -144.6(3)
C12 C13 Yb1 N2 -87.5(3)
C14 C13 Yb1 N2 158.1(3)
C19 C13 Yb1 N2 36.7(5)
CT02 C13 Yb1 N1 145.4(3)
C12 C13 Yb1 N1 -157.5(3)
C14 C13 Yb1 N1 88.1(3)
C19 C13 Yb1 N1 -33.3(5)
CT02 C13 Yb1 C3 9.1(4)
C12 C13 Yb1 C3 66.2(4)
C14 C13 Yb1 C3 -48.2(4)
C19 C13 Yb1 C3 -169.6(4)
CT02 C13 Yb1 C2 64.0(4)
C12 C13 Yb1 C2 121.1(3)
C14 C13 Yb1 C2 6.7(4)
C19 C13 Yb1 C2 -114.7(5)
CT02 C13 Yb1 C11 -20.3(2)
C12 C13 Yb1 C11 36.8(3)
C14 C13 Yb1 C11 -77.7(3)
C19 C13 Yb1 C11 160.9(6)
CT02 C13 Yb1 C12 -57.1(3)
C14 C13 Yb1 C12 -114.4(4)
C19 C13 Yb1 C12 124.2(6)
CT02 C13 Yb1 C15 20.0(2)
C12 C13 Yb1 C15 77.0(3)
C14 C13 Yb1 C15 -37.4(3)
C19 C13 Yb1 C15 -158.8(6)
CT02 C13 Yb1 C14 57.4(3)
C12 C13 Yb1 C14 114.4(4)
C19 C13 Yb1 C14 -121.4(6)
CT02 C13 Yb1 C4 -44.0(4)
C12 C13 Yb1 C4 13.1(4)
C14 C13 Yb1 C4 -101.3(4)
C19 C13 Yb1 C4 137.3(5)
CT02 C13 Yb1 C1 139.2(4)
C12 C13 Yb1 C1 -163.7(4)
C14 C13 Yb1 C1 81.9(6)
C19 C13 Yb1 C1 -39.5(8)
CT02 C13 Yb1 C5 -108.7(4)
C12 C13 Yb1 C5 -51.6(5)
C14 C13 Yb1 C5 -166.1(4)
C19 C13 Yb1 C5 72.5(7)
C11 C15 Yb1 CT02 -57.1(3)
C14 C15 Yb1 CT02 56.8(3)
C16 C15 Yb1 CT02 179.4(7)
CT02 C15 Yb1 CT01 156.16(19)
C11 C15 Yb1 CT01 99.1(3)
C14 C15 Yb1 CT01 -147.1(3)
C16 C15 Yb1 CT01 -24.5(6)
CT02 C15 Yb1 N2 2.3(4)
C11 C15 Yb1 N2 -54.8(4)
C14 C15 Yb1 N2 59.0(4)
C16 C15 Yb1 N2 -178.4(5)
CT02 C15 Yb1 N1 -80.4(3)
C11 C15 Yb1 N1 -137.5(3)
C14 C15 Yb1 N1 -23.6(3)
C16 C15 Yb1 N1 99.0(5)
CT02 C15 Yb1 C3 153.3(3)
C11 C15 Yb1 C3 96.1(3)
C14 C15 Yb1 C3 -150.0(3)
C16 C15 Yb1 C3 -27.4(5)
CT02 C15 Yb1 C2 -177.6(2)
C11 C15 Yb1 C2 125.2(3)
C14 C15 Yb1 C2 -120.9(3)
C16 C15 Yb1 C2 1.7(6)
CT02 C15 Yb1 C11 57.1(3)
C14 C15 Yb1 C11 113.9(4)
C16 C15 Yb1 C11 -123.5(7)
CT02 C15 Yb1 C12 20.1(2)
C11 C15 Yb1 C12 -37.0(3)
C14 C15 Yb1 C12 76.9(3)
C16 C15 Yb1 C12 -160.5(6)
CT02 C15 Yb1 C13 -19.8(2)
C11 C15 Yb1 C13 -77.0(3)
C14 C15 Yb1 C13 36.9(3)
C16 C15 Yb1 C13 159.5(6)
CT02 C15 Yb1 C14 -56.8(3)
C11 C15 Yb1 C14 -113.9(4)
C16 C15 Yb1 C14 122.6(7)
CT02 C15 Yb1 C4 127.7(2)
C11 C15 Yb1 C4 70.5(3)
C14 C15 Yb1 C4 -175.6(3)
C16 C15 Yb1 C4 -53.0(6)
CT02 C15 Yb1 C1 -178.13(18)
C11 C15 Yb1 C1 124.8(3)
C14 C15 Yb1 C1 -121.3(3)
C16 C15 Yb1 C1 1.3(6)
CT02 C15 Yb1 C5 135.7(2)
C11 C15 Yb1 C5 78.6(3)
C14 C15 Yb1 C5 -167.6(3)
C16 C15 Yb1 C5 -45.0(6)
C13 C14 Yb1 CT02 57.2(3)
C15 C14 Yb1 CT02 -57.1(3)
C20 C14 Yb1 CT02 -178.5(7)
CT02 C14 Yb1 CT01 107.2(2)
C13 C14 Yb1 CT01 164.4(2)
C15 C14 Yb1 CT01 50.2(3)
C20 C14 Yb1 CT01 -71.2(6)
CT02 C14 Yb1 N2 -81.3(3)
C13 C14 Yb1 N2 -24.1(3)
C15 C14 Yb1 N2 -138.4(3)
C20 C14 Yb1 N2 100.2(6)
CT02 C14 Yb1 N1 -144.9(3)
C13 C14 Yb1 N1 -87.7(3)
C15 C14 Yb1 N1 158.0(3)
C20 C14 Yb1 N1 36.6(5)
CT02 C14 Yb1 C3 90.9(3)
C13 C14 Yb1 C3 148.0(3)
C15 C14 Yb1 C3 33.8(3)
C20 C14 Yb1 C3 -87.6(6)
CT02 C14 Yb1 C2 126.8(2)
C13 C14 Yb1 C2 -176.0(3)
C15 C14 Yb1 C2 69.7(3)
C20 C14 Yb1 C2 -51.7(6)
CT02 C14 Yb1 C11 19.8(2)
C13 C14 Yb1 C11 77.0(3)
C15 C14 Yb1 C11 -37.2(3)
C20 C14 Yb1 C11 -158.6(6)
CT02 C14 Yb1 C12 -20.2(2)
C13 C14 Yb1 C12 36.9(3)
C15 C14 Yb1 C12 -77.3(3)
C20 C14 Yb1 C12 161.3(6)
CT02 C14 Yb1 C13 -57.2(3)
C15 C14 Yb1 C13 -114.3(4)
C20 C14 Yb1 C13 124.3(7)
CT02 C14 Yb1 C15 57.1(3)
C13 C14 Yb1 C15 114.3(4)
C20 C14 Yb1 C15 -121.4(7)
CT02 C14 Yb1 C4 63.6(4)
C13 C14 Yb1 C4 120.8(3)
C15 C14 Yb1 C4 6.5(4)
C20 C14 Yb1 C4 -114.9(5)
CT02 C14 Yb1 C1 152.14(19)
C13 C14 Yb1 C1 -150.7(3)
C15 C14 Yb1 C1 95.1(3)
C20 C14 Yb1 C1 -26.3(7)
CT02 C14 Yb1 C5 99.3(7)
C13 C14 Yb1 C5 156.5(6)
C15 C14 Yb1 C5 42.2(8)
C20 C14 Yb1 C5 -79.2(9)
CT01 C4 Yb1 CT02 138.65(15)
C5 C4 Yb1 CT02 -164.4(2)
C3 C4 Yb1 CT02 81.2(3)
C9 C4 Yb1 CT02 -41.3(4)
C5 C4 Yb1 CT01 56.9(2)
C3 C4 Yb1 CT01 -57.5(2)
C9 C4 Yb1 CT01 -180.0(5)
CT01 C4 Yb1 N2 -103.0(2)
C5 C4 Yb1 N2 -46.0(3)
C3 C4 Yb1 N2 -160.4(2)
C9 C4 Yb1 N2 77.1(4)
CT01 C4 Yb1 N1 -31.5(3)
C5 C4 Yb1 N1 25.4(3)
C3 C4 Yb1 N1 -89.0(3)
C9 C4 Yb1 N1 148.5(3)
CT01 C4 Yb1 C3 57.5(2)
C5 C4 Yb1 C3 114.4(4)
C9 C4 Yb1 C3 -122.5(5)
CT01 C4 Yb1 C2 20.22(17)
C5 C4 Yb1 C2 77.1(3)
C3 C4 Yb1 C2 -37.3(2)
C9 C4 Yb1 C2 -159.8(4)
CT01 C4 Yb1 C11 142.5(2)
C5 C4 Yb1 C11 -160.6(3)
C3 C4 Yb1 C11 85.0(3)
C9 C4 Yb1 C11 -37.5(4)
CT01 C4 Yb1 C12 168.43(19)
C5 C4 Yb1 C12 -134.7(2)
C3 C4 Yb1 C12 111.0(3)
C9 C4 Yb1 C12 -11.6(4)
CT01 C4 Yb1 C13 161.0(2)
C5 C4 Yb1 C13 -142.1(3)
C3 C4 Yb1 C13 103.5(3)
C9 C4 Yb1 C13 -19.0(5)
CT01 C4 Yb1 C15 112.8(2)
C5 C4 Yb1 C15 169.7(2)
C3 C4 Yb1 C15 55.3(3)
C9 C4 Yb1 C15 -67.2(4)
CT01 C4 Yb1 C14 109.2(3)
C5 C4 Yb1 C14 166.1(3)
C3 C4 Yb1 C14 51.8(3)
C9 C4 Yb1 C14 -70.8(4)
CT01 C4 Yb1 C1 -20.23(17)
C5 C4 Yb1 C1 36.7(2)
C3 C4 Yb1 C1 -77.7(3)
C9 C4 Yb1 C1 159.8(4)
CT01 C4 Yb1 C5 -56.9(2)
C3 C4 Yb1 C5 -114.4(4)
C9 C4 Yb1 C5 123.1(5)
CT01 C1 Yb1 CT02 -60.0(4)
C5 C1 Yb1 CT02 -116.6(3)
C2 C1 Yb1 CT02 -1.9(5)
C6 C1 Yb1 CT02 121.8(4)
C5 C1 Yb1 CT01 -56.6(2)
C2 C1 Yb1 CT01 58.1(2)
C6 C1 Yb1 CT01 -178.2(5)
CT01 C1 Yb1 N2 122.6(2)
C5 C1 Yb1 N2 66.0(3)
C2 C1 Yb1 N2 -179.4(3)
C6 C1 Yb1 N2 -55.7(4)
CT01 C1 Yb1 N1 -168.2(2)
C5 C1 Yb1 N1 135.2(3)
C2 C1 Yb1 N1 -110.2(3)
C6 C1 Yb1 N1 13.5(4)
CT01 C1 Yb1 C3 -20.02(17)
C5 C1 Yb1 C3 -76.6(3)
C2 C1 Yb1 C3 38.0(2)
C6 C1 Yb1 C3 161.8(4)
CT01 C1 Yb1 C2 -58.1(2)
C5 C1 Yb1 C2 -114.7(4)
C6 C1 Yb1 C2 123.7(5)
CT01 C1 Yb1 C11 -10.0(4)
C5 C1 Yb1 C11 -66.7(4)
C2 C1 Yb1 C11 48.0(4)
C6 C1 Yb1 C11 171.7(3)
CT01 C1 Yb1 C12 52.0(6)
C5 C1 Yb1 C12 -4.6(7)
C2 C1 Yb1 C12 110.0(6)
C6 C1 Yb1 C12 -126.3(6)
CT01 C1 Yb1 C13 -162.0(4)
C5 C1 Yb1 C13 141.4(5)
C2 C1 Yb1 C13 -104.0(5)
C6 C1 Yb1 C13 19.8(7)
CT01 C1 Yb1 C15 -57.2(3)
C5 C1 Yb1 C15 -113.8(3)
C2 C1 Yb1 C15 0.9(4)
C6 C1 Yb1 C15 124.6(4)
CT01 C1 Yb1 C14 -104.5(3)
C5 C1 Yb1 C14 -161.1(3)
C2 C1 Yb1 C14 -46.5(4)
C6 C1 Yb1 C14 77.3(4)
CT01 C1 Yb1 C4 20.28(17)
C5 C1 Yb1 C4 -36.3(2)
C2 C1 Yb1 C4 78.3(3)
C6 C1 Yb1 C4 -157.9(4)
CT01 C1 Yb1 C5 56.6(2)
C2 C1 Yb1 C5 114.7(4)
C6 C1 Yb1 C5 -121.6(5)
CT01 C5 Yb1 CT02 86.7(3)
C4 C5 Yb1 CT02 28.7(4)
C1 C5 Yb1 CT02 144.2(2)
C10 C5 Yb1 CT02 -94.4(4)
C4 C5 Yb1 CT01 -58.0(2)
C1 C5 Yb1 CT01 57.4(2)
C10 C5 Yb1 CT01 178.9(5)
CT01 C5 Yb1 N2 -168.4(2)
C4 C5 Yb1 N2 133.5(3)
C1 C5 Yb1 N2 -111.0(3)
C10 C5 Yb1 N2 10.4(4)
CT01 C5 Yb1 N1 -102.8(2)
C4 C5 Yb1 N1 -160.8(2)
C1 C5 Yb1 N1 -45.4(3)
C10 C5 Yb1 N1 76.1(4)
CT01 C5 Yb1 C3 20.67(17)
C4 C5 Yb1 C3 -37.3(2)
C1 C5 Yb1 C3 78.1(3)
C10 C5 Yb1 C3 -160.5(5)
CT01 C5 Yb1 C2 -20.24(17)
C4 C5 Yb1 C2 -78.2(3)
C1 C5 Yb1 C2 37.2(2)
C10 C5 Yb1 C2 158.6(5)
CT01 C5 Yb1 C11 81.7(3)
C4 C5 Yb1 C11 23.7(3)
C1 C5 Yb1 C11 139.2(3)
C10 C5 Yb1 C11 -99.4(4)
CT01 C5 Yb1 C12 120.9(2)
C4 C5 Yb1 C12 62.9(3)
C1 C5 Yb1 C12 178.3(2)
C10 C5 Yb1 C12 -60.2(5)
CT01 C5 Yb1 C13 154.9(3)
C4 C5 Yb1 C13 96.9(5)
C1 C5 Yb1 C13 -147.6(4)
C10 C5 Yb1 C13 -26.2(7)
CT01 C5 Yb1 C15 43.2(3)
C4 C5 Yb1 C15 -14.8(4)
C1 C5 Yb1 C15 100.6(3)
C10 C5 Yb1 C15 -137.9(4)
CT01 C5 Yb1 C14 11.0(8)
C4 C5 Yb1 C14 -47.0(8)
C1 C5 Yb1 C14 68.4(7)
C10 C5 Yb1 C14 -170.1(6)
CT01 C5 Yb1 C4 58.0(2)
C1 C5 Yb1 C4 115.4(4)
C10 C5 Yb1 C4 -123.1(5)
CT01 C5 Yb1 C1 -57.4(2)
C4 C5 Yb1 C1 -115.4(4)
C10 C5 Yb1 C1 121.4(5)
C21 N1 C25 C24 -9.7(6)
Yb1 N1 C25 C24 150.6(3)
C21 N1 C25 C26 175.1(4)
Yb1 N1 C25 C26 -24.6(5)
C23 C24 C25 N1 10.2(7)
C31 C24 C25 N1 -163.9(4)
C23 C24 C25 C26 -175.1(4)
C31 C24 C25 C26 10.9(7)
C30 N2 C26 C27 -9.3(6)
Yb1 N2 C26 C27 147.9(4)
C30 N2 C26 C25 173.0(4)
Yb1 N2 C26 C25 -29.9(5)
N1 C25 C26 N2 36.6(5)
C24 C25 C26 N2 -138.5(4)
N1 C25 C26 C27 -141.0(4)
C24 C25 C26 C27 43.8(7)
N2 C26 C27 C28 8.9(7)
C25 C26 C27 C28 -173.6(4)
N2 C26 C27 C32 -165.6(4)
C25 C26 C27 C32 11.9(7)
C21 C22 C23 C24 -5.1(7)
C25 C24 C23 C22 -2.5(7)
C31 C24 C23 C22 171.9(5)
C26 N2 C30 C29 2.4(7)
Yb1 N2 C30 C29 -153.5(4)
C28 C29 C30 N2 4.6(8)
C30 C29 C28 C27 -4.7(8)
C26 C27 C28 C29 -1.7(8)
C32 C27 C28 C29 173.0(5)
CT04 Yb2 C47 CT03 47.3(4)
Cl3 Yb2 C47 CT03 153.8(2)
C46 Yb2 C47 CT03 57.6(2)
C34 Yb2 C47 CT03 -28.2(5)
C45 Yb2 C47 CT03 20.33(17)
C33 Yb2 C47 CT03 172.2(9)
C44 Yb2 C47 CT03 -20.23(18)
C36 Yb2 C47 CT03 60.5(3)
C35 Yb2 C47 CT03 17.0(3)
C37 Yb2 C47 CT03 103.4(3)
C43 Yb2 C47 CT03 -56.5(2)
I1 Yb2 C47 CT03 -111.6(2)
CT04 Yb2 C47 C46 -10.3(4)
CT03 Yb2 C47 C46 -57.6(2)
Cl3 Yb2 C47 C46 96.2(2)
C34 Yb2 C47 C46 -85.8(4)
C45 Yb2 C47 C46 -37.3(2)
C33 Yb2 C47 C46 114.6(10)
C44 Yb2 C47 C46 -77.8(3)
C36 Yb2 C47 C46 2.9(3)
C35 Yb2 C47 C46 -40.6(3)
C37 Yb2 C47 C46 45.8(4)
C43 Yb2 C47 C46 -114.1(4)
I1 Yb2 C47 C46 -169.2(3)
CT04 Yb2 C47 C43 103.8(3)
CT03 Yb2 C47 C43 56.5(2)
Cl3 Yb2 C47 C43 -149.8(3)
C46 Yb2 C47 C43 114.1(4)
C34 Yb2 C47 C43 28.3(5)
C45 Yb2 C47 C43 76.8(3)
C33 Yb2 C47 C43 -131.3(10)
C44 Yb2 C47 C43 36.2(3)
C36 Yb2 C47 C43 116.9(3)
C35 Yb2 C47 C43 73.5(3)
C37 Yb2 C47 C43 159.9(3)
I1 Yb2 C47 C43 -55.2(3)
CT04 Yb2 C47 C52 -133.4(3)
CT03 Yb2 C47 C52 179.3(5)
Cl3 Yb2 C47 C52 -27.0(3)
C46 Yb2 C47 C52 -123.1(5)
C34 Yb2 C47 C52 151.1(4)
C45 Yb2 C47 C52 -160.4(4)
C33 Yb2 C47 C52 -8.5(12)
C44 Yb2 C47 C52 159.0(4)
C36 Yb2 C47 C52 -120.3(4)
C35 Yb2 C47 C52 -163.7(3)
C37 Yb2 C47 C52 -77.3(4)
C43 Yb2 C47 C52 122.8(5)
I1 Yb2 C47 C52 67.6(4)
CT04 Yb2 C45 CT03 170.09(16)
Cl3 Yb2 C45 CT03 -73.0(2)
C46 Yb2 C45 CT03 -57.2(3)
C34 Yb2 C45 CT03 141.11(19)
C33 Yb2 C45 CT03 165.29(18)
C44 Yb2 C45 CT03 56.8(3)
C36 Yb2 C45 CT03 -171.6(2)
C35 Yb2 C45 CT03 157.6(2)
C37 Yb2 C45 CT03 -162.41(18)
C47 Yb2 C45 CT03 -20.12(17)
C43 Yb2 C45 CT03 19.73(17)
I1 Yb2 C45 CT03 44.7(3)
CT04 Yb2 C45 C46 -132.7(2)
CT03 Yb2 C45 C46 57.2(3)
Cl3 Yb2 C45 C46 -15.8(3)
C34 Yb2 C45 C46 -161.7(3)
C33 Yb2 C45 C46 -137.5(3)
C44 Yb2 C45 C46 114.0(4)
C36 Yb2 C45 C46 -114.4(3)
C35 Yb2 C45 C46 -145.3(3)
C37 Yb2 C45 C46 -105.2(3)
C47 Yb2 C45 C46 37.0(3)
C43 Yb2 C45 C46 76.9(3)
I1 Yb2 C45 C46 101.9(3)
CT04 Yb2 C45 C44 113.3(2)
CT03 Yb2 C45 C44 -56.8(3)
Cl3 Yb2 C45 C44 -129.8(2)
C46 Yb2 C45 C44 -114.0(4)
C34 Yb2 C45 C44 84.3(3)
C33 Yb2 C45 C44 108.5(3)
C36 Yb2 C45 C44 131.6(3)
C35 Yb2 C45 C44 100.8(3)
C37 Yb2 C45 C44 140.8(3)
C47 Yb2 C45 C44 -76.9(3)
C43 Yb2 C45 C44 -37.1(2)
I1 Yb2 C45 C44 -12.1(3)
CT04 Yb2 C45 C50 -11.2(4)
CT03 Yb2 C45 C50 178.7(6)
Cl3 Yb2 C45 C50 105.7(4)
C46 Yb2 C45 C50 121.5(5)
C34 Yb2 C45 C50 -40.2(4)
C33 Yb2 C45 C50 -16.0(5)
C44 Yb2 C45 C50 -124.5(5)
C36 Yb2 C45 C50 7.1(4)
C35 Yb2 C45 C50 -23.7(4)
C37 Yb2 C45 C50 16.3(5)
C47 Yb2 C45 C50 158.6(5)
C43 Yb2 C45 C50 -161.6(5)
I1 Yb2 C45 C50 -136.6(4)
CT03 Yb2 C33 CT04 30.9(5)
Cl3 Yb2 C33 CT04 -120.0(2)
C46 Yb2 C33 CT04 -37.1(4)
C34 Yb2 C33 CT04 57.4(3)
C45 Yb2 C33 CT04 10.0(3)
C44 Yb2 C33 CT04 55.9(3)
C36 Yb2 C33 CT04 -20.21(18)
C35 Yb2 C33 CT04 19.88(18)
C37 Yb2 C33 CT04 -56.9(3)
C47 Yb2 C33 CT04 -138.2(9)
C43 Yb2 C33 CT04 102.6(3)
I1 Yb2 C33 CT04 144.8(2)
CT04 Yb2 C33 C37 56.9(3)
CT03 Yb2 C33 C37 87.8(4)
Cl3 Yb2 C33 C37 -63.1(3)
C46 Yb2 C33 C37 19.8(4)
C34 Yb2 C33 C37 114.2(4)
C45 Yb2 C33 C37 66.9(3)
C44 Yb2 C33 C37 112.8(3)
C36 Yb2 C33 C37 36.6(3)
C35 Yb2 C33 C37 76.7(3)
C47 Yb2 C33 C37 -81.4(10)
C43 Yb2 C33 C37 159.5(3)
I1 Yb2 C33 C37 -158.3(3)
CT04 Yb2 C33 C34 -57.4(3)
CT03 Yb2 C33 C34 -26.5(5)
Cl3 Yb2 C33 C34 -177.4(3)
C46 Yb2 C33 C34 -94.4(4)
C45 Yb2 C33 C34 -47.4(4)
C44 Yb2 C33 C34 -1.4(4)
C36 Yb2 C33 C34 -77.6(3)
C35 Yb2 C33 C34 -37.5(3)
C37 Yb2 C33 C34 -114.2(4)
C47 Yb2 C33 C34 164.4(9)
C43 Yb2 C33 C34 45.2(4)
I1 Yb2 C33 C34 87.4(3)
CT04 Yb2 C33 C38 179.2(6)
CT03 Yb2 C33 C38 -149.9(3)
Cl3 Yb2 C33 C38 59.2(4)
C46 Yb2 C33 C38 142.2(4)
C34 Yb2 C33 C38 -123.4(5)
C45 Yb2 C33 C38 -170.8(4)
C44 Yb2 C33 C38 -124.8(4)
C36 Yb2 C33 C38 159.0(5)
C35 Yb2 C33 C38 -160.9(5)
C37 Yb2 C33 C38 122.4(5)
C47 Yb2 C33 C38 41.0(12)
C43 Yb2 C33 C38 -78.2(5)
I1 Yb2 C33 C38 -36.0(4)
CT03 Yb2 C36 CT04 -143.38(17)
Cl3 Yb2 C36 CT04 105.0(2)
C46 Yb2 C36 CT04 -167.8(2)
C34 Yb2 C36 CT04 -20.03(18)
C45 Yb2 C36 CT04 -139.1(2)
C33 Yb2 C36 CT04 20.27(18)
C44 Yb2 C36 CT04 -114.8(2)
C35 Yb2 C36 CT04 -57.2(3)
C37 Yb2 C36 CT04 56.8(3)
C47 Yb2 C36 CT04 -169.34(17)
C43 Yb2 C36 CT04 -125.8(2)
I1 Yb2 C36 CT04 0.0(3)
CT04 Yb2 C36 C37 -56.8(3)
CT03 Yb2 C36 C37 159.8(2)
Cl3 Yb2 C36 C37 48.2(3)
C46 Yb2 C36 C37 135.3(3)
C34 Yb2 C36 C37 -76.9(3)
C45 Yb2 C36 C37 164.1(3)
C33 Yb2 C36 C37 -36.5(3)
C44 Yb2 C36 C37 -171.6(3)
C35 Yb2 C36 C37 -114.0(4)
C47 Yb2 C36 C37 133.8(3)
C43 Yb2 C36 C37 177.4(2)
I1 Yb2 C36 C37 -56.8(3)
CT04 Yb2 C36 C35 57.2(3)
CT03 Yb2 C36 C35 -86.2(3)
Cl3 Yb2 C36 C35 162.2(2)
C46 Yb2 C36 C35 -110.7(3)
C34 Yb2 C36 C35 37.1(3)
C45 Yb2 C36 C35 -82.0(3)
C33 Yb2 C36 C35 77.4(3)
C44 Yb2 C36 C35 -57.6(3)
C37 Yb2 C36 C35 114.0(4)
C47 Yb2 C36 C35 -112.2(3)
C43 Yb2 C36 C35 -68.6(3)
I1 Yb2 C36 C35 57.2(3)
CT04 Yb2 C36 C41 -178.1(6)
CT03 Yb2 C36 C41 38.5(4)
Cl3 Yb2 C36 C41 -73.1(4)
C46 Yb2 C36 C41 14.0(4)
C34 Yb2 C36 C41 161.8(5)
C45 Yb2 C36 C41 42.7(4)
C33 Yb2 C36 C41 -157.9(5)
C44 Yb2 C36 C41 67.1(4)
C35 Yb2 C36 C41 124.7(5)
C37 Yb2 C36 C41 -121.3(5)
C47 Yb2 C36 C41 12.5(5)
C43 Yb2 C36 C41 56.1(5)
I1 Yb2 C36 C41 -178.1(4)
C46 C47 C43 CT03 0.4(3)
C52 C47 C43 CT03 175.0(5)
Yb2 C47 C43 CT03 -66.43(16)
CT03 C47 C43 C44 1.0(3)
C46 C47 C43 C44 1.5(5)
C52 C47 C43 C44 176.1(4)
Yb2 C47 C43 C44 -65.4(3)
CT03 C47 C43 C48 -170.6(5)
C46 C47 C43 C48 -170.2(4)
C52 C47 C43 C48 4.4(7)
Yb2 C47 C43 C48 122.9(4)
CT03 C47 C43 Yb2 66.43(16)
C46 C47 C43 Yb2 66.9(3)
C52 C47 C43 Yb2 -118.6(4)
CT04 Yb2 C43 CT03 -80.7(3)
Cl3 Yb2 C43 CT03 88.94(19)
C46 Yb2 C43 CT03 20.23(17)
C34 Yb2 C43 CT03 -108.8(2)
C45 Yb2 C43 CT03 -20.17(17)
C33 Yb2 C43 CT03 -136.4(3)
C44 Yb2 C43 CT03 -58.1(3)
C36 Yb2 C43 CT03 -37.4(3)
C35 Yb2 C43 CT03 -71.5(2)
C37 Yb2 C43 CT03 -30.3(8)
C47 Yb2 C43 CT03 57.4(2)
I1 Yb2 C43 CT03 -179.5(2)
CT04 Yb2 C43 C44 -22.6(4)
CT03 Yb2 C43 C44 58.1(3)
Cl3 Yb2 C43 C44 147.0(2)
C46 Yb2 C43 C44 78.3(3)
C34 Yb2 C43 C44 -50.7(3)
C45 Yb2 C43 C44 37.9(3)
C33 Yb2 C43 C44 -78.3(4)
C36 Yb2 C43 C44 20.6(4)
C35 Yb2 C43 C44 -13.5(3)
C37 Yb2 C43 C44 27.8(8)
C47 Yb2 C43 C44 115.5(4)
I1 Yb2 C43 C44 -121.4(3)
CT04 Yb2 C43 C47 -138.1(2)
CT03 Yb2 C43 C47 -57.4(2)
Cl3 Yb2 C43 C47 31.5(3)
C46 Yb2 C43 C47 -37.2(3)
C34 Yb2 C43 C47 -166.2(2)
C45 Yb2 C43 C47 -77.6(3)
C33 Yb2 C43 C47 166.2(3)
C44 Yb2 C43 C47 -115.5(4)
C36 Yb2 C43 C47 -94.9(3)
C35 Yb2 C43 C47 -129.0(3)
C37 Yb2 C43 C47 -87.7(8)
I1 Yb2 C43 C47 123.1(3)
CT04 Yb2 C43 C48 100.4(4)
CT03 Yb2 C43 C48 -178.9(5)
Cl3 Yb2 C43 C48 -90.0(4)
C46 Yb2 C43 C48 -158.7(5)
C34 Yb2 C43 C48 72.3(4)
C45 Yb2 C43 C48 160.9(5)
C33 Yb2 C43 C48 44.7(6)
C44 Yb2 C43 C48 123.0(5)
C36 Yb2 C43 C48 143.6(4)
C35 Yb2 C43 C48 109.5(4)
C37 Yb2 C43 C48 150.7(7)
C47 Yb2 C43 C48 -121.5(5)
I1 Yb2 C43 C48 1.6(4)
C37 C33 C34 CT04 0.1(3)
C38 C33 C34 CT04 -174.8(5)
Yb2 C33 C34 CT04 68.22(17)
CT04 C33 C34 C35 0.5(3)
C37 C33 C34 C35 0.6(5)
C38 C33 C34 C35 -174.3(4)
Yb2 C33 C34 C35 68.7(3)
CT04 C33 C34 C39 172.6(5)
C37 C33 C34 C39 172.7(4)
C38 C33 C34 C39 -2.2(8)
Yb2 C33 C34 C39 -119.2(5)
CT04 C33 C34 Yb2 -68.22(17)
C37 C33 C34 Yb2 -68.1(3)
C38 C33 C34 Yb2 116.9(5)
CT03 Yb2 C34 CT04 112.15(18)
Cl3 Yb2 C34 CT04 -53.6(2)
C46 Yb2 C34 CT04 75.0(3)
C45 Yb2 C34 CT04 89.7(2)
C33 Yb2 C34 CT04 -56.7(3)
C44 Yb2 C34 CT04 122.2(2)
C36 Yb2 C34 CT04 19.83(18)
C35 Yb2 C34 CT04 56.7(3)
C37 Yb2 C34 CT04 -19.99(18)
C47 Yb2 C34 CT04 128.7(3)
C43 Yb2 C34 CT04 146.44(18)
I1 Yb2 C34 CT04 -145.3(2)
CT04 Yb2 C34 C33 56.7(3)
CT03 Yb2 C34 C33 168.9(2)
Cl3 Yb2 C34 C33 3.1(3)
C46 Yb2 C34 C33 131.7(3)
C45 Yb2 C34 C33 146.5(3)
C44 Yb2 C34 C33 179.0(3)
C36 Yb2 C34 C33 76.6(3)
C35 Yb2 C34 C33 113.5(4)
C37 Yb2 C34 C33 36.8(3)
C47 Yb2 C34 C33 -174.6(3)
C43 Yb2 C34 C33 -156.8(3)
I1 Yb2 C34 C33 -88.6(3)
CT04 Yb2 C34 C35 -56.7(3)
CT03 Yb2 C34 C35 55.4(3)
Cl3 Yb2 C34 C35 -110.3(3)
C46 Yb2 C34 C35 18.2(4)
C45 Yb2 C34 C35 33.0(3)
C33 Yb2 C34 C35 -113.5(4)
C44 Yb2 C34 C35 65.5(3)
C36 Yb2 C34 C35 -36.9(3)
C37 Yb2 C34 C35 -76.7(3)
C47 Yb2 C34 C35 71.9(4)
C43 Yb2 C34 C35 89.7(3)
I1 Yb2 C34 C35 157.9(3)
CT04 Yb2 C34 C39 180.0(6)
CT03 Yb2 C34 C39 -67.8(4)
Cl3 Yb2 C34 C39 126.4(4)
C46 Yb2 C34 C39 -105.0(4)
C45 Yb2 C34 C39 -90.3(4)
C33 Yb2 C34 C39 123.3(5)
C44 Yb2 C34 C39 -57.8(4)
C36 Yb2 C34 C39 -160.2(5)
C35 Yb2 C34 C39 -123.3(5)
C37 Yb2 C34 C39 160.0(5)
C47 Yb2 C34 C39 -51.3(6)
C43 Yb2 C34 C39 -33.6(5)
I1 Yb2 C34 C39 34.7(4)
C43 C47 C46 CT03 -0.4(3)
C52 C47 C46 CT03 -174.9(5)
Yb2 C47 C46 CT03 67.98(16)
CT03 C47 C46 C45 0.3(3)
C43 C47 C46 C45 -0.1(5)
C52 C47 C46 C45 -174.6(4)
Yb2 C47 C46 C45 68.3(3)
CT03 C47 C46 C51 172.7(5)
C43 C47 C46 C51 172.3(4)
C52 C47 C46 C51 -2.2(7)
Yb2 C47 C46 C51 -119.3(4)
CT03 C47 C46 Yb2 -67.98(16)
C43 C47 C46 Yb2 -68.4(3)
C52 C47 C46 Yb2 117.1(4)
C44 C45 C46 CT03 -0.9(3)
C50 C45 C46 CT03 166.1(5)
Yb2 C45 C46 CT03 -68.53(16)
CT03 C45 C46 C47 -0.3(3)
C44 C45 C46 C47 -1.2(5)
C50 C45 C46 C47 165.8(4)
Yb2 C45 C46 C47 -68.8(3)
CT03 C45 C46 C51 -172.8(5)
C44 C45 C46 C51 -173.7(4)
C50 C45 C46 C51 -6.7(7)
Yb2 C45 C46 C51 118.7(4)
CT03 C45 C46 Yb2 68.53(16)
C44 C45 C46 Yb2 67.6(3)
C50 C45 C46 Yb2 -125.4(4)
CT04 Yb2 C46 CT03 118.45(17)
Cl3 Yb2 C46 CT03 -137.0(2)
C34 Yb2 C46 CT03 84.5(3)
C45 Yb2 C46 CT03 57.2(3)
C33 Yb2 C46 CT03 138.7(2)
C44 Yb2 C46 CT03 19.85(18)
C36 Yb2 C46 CT03 125.4(2)
C35 Yb2 C46 CT03 94.5(2)
C37 Yb2 C46 CT03 150.43(19)
C47 Yb2 C46 CT03 -56.8(3)
C43 Yb2 C46 CT03 -19.81(17)
I1 Yb2 C46 CT03 -43.6(3)
CT04 Yb2 C46 C47 175.2(2)
CT03 Yb2 C46 C47 56.8(3)
Cl3 Yb2 C46 C47 -80.2(2)
C34 Yb2 C46 C47 141.3(3)
C45 Yb2 C46 C47 114.0(4)
C33 Yb2 C46 C47 -164.5(3)
C44 Yb2 C46 C47 76.6(3)
C36 Yb2 C46 C47 -177.8(3)
C35 Yb2 C46 C47 151.2(2)
C37 Yb2 C46 C47 -152.8(2)
C43 Yb2 C46 C47 37.0(2)
I1 Yb2 C46 C47 13.2(3)
CT04 Yb2 C46 C45 61.2(3)
CT03 Yb2 C46 C45 -57.2(3)
Cl3 Yb2 C46 C45 165.8(3)
C34 Yb2 C46 C45 27.3(4)
C33 Yb2 C46 C45 81.4(4)
C44 Yb2 C46 C45 -37.4(3)
C36 Yb2 C46 C45 68.1(3)
C35 Yb2 C46 C45 37.2(3)
C37 Yb2 C46 C45 93.2(3)
C47 Yb2 C46 C45 -114.0(4)
C43 Yb2 C46 C45 -77.0(3)
I1 Yb2 C46 C45 -100.8(3)
CT04 Yb2 C46 C51 -61.2(4)
CT03 Yb2 C46 C51 -179.6(5)
Cl3 Yb2 C46 C51 43.4(4)
C34 Yb2 C46 C51 -95.1(4)
C45 Yb2 C46 C51 -122.4(5)
C33 Yb2 C46 C51 -40.9(5)
C44 Yb2 C46 C51 -159.8(5)
C36 Yb2 C46 C51 -54.2(4)
C35 Yb2 C46 C51 -85.2(4)
C37 Yb2 C46 C51 -29.2(4)
C47 Yb2 C46 C51 123.6(5)
C43 Yb2 C46 C51 160.6(5)
I1 Yb2 C46 C51 136.8(4)
C47 C43 C44 CT03 -1.0(3)
C48 C43 C44 CT03 170.5(5)
Yb2 C43 C44 CT03 -66.69(16)
CT03 C43 C44 C45 -1.2(3)
C47 C43 C44 C45 -2.2(5)
C48 C43 C44 C45 169.3(4)
Yb2 C43 C44 C45 -67.9(3)
CT03 C43 C44 C49 -174.1(5)
C47 C43 C44 C49 -175.1(4)
C48 C43 C44 C49 -3.6(7)
Yb2 C43 C44 C49 119.2(4)
CT03 C43 C44 Yb2 66.69(16)
C47 C43 C44 Yb2 65.7(3)
C48 C43 C44 Yb2 -122.8(4)
C46 C45 C44 CT03 0.9(3)
C50 C45 C44 CT03 -165.8(5)
Yb2 C45 C44 CT03 68.15(16)
CT03 C45 C44 C43 1.2(3)
C46 C45 C44 C43 2.2(5)
C50 C45 C44 C43 -164.6(4)
Yb2 C45 C44 C43 69.4(3)
CT03 C45 C44 C49 173.9(5)
C46 C45 C44 C49 174.8(4)
C50 C45 C44 C49 8.1(7)
Yb2 C45 C44 C49 -118.0(5)
CT03 C45 C44 Yb2 -68.15(16)
C46 C45 C44 Yb2 -67.2(3)
C50 C45 C44 Yb2 126.1(4)
CT04 Yb2 C44 CT03 -137.14(16)
Cl3 Yb2 C44 CT03 12.0(3)
C46 Yb2 C44 CT03 -19.88(18)
C34 Yb2 C44 CT03 -163.2(2)
C45 Yb2 C44 CT03 -57.0(3)
C33 Yb2 C44 CT03 -162.45(18)
C36 Yb2 C44 CT03 -109.3(2)
C35 Yb2 C44 CT03 -135.1(2)
C37 Yb2 C44 CT03 -115.9(2)
C47 Yb2 C44 CT03 20.07(17)
C43 Yb2 C44 CT03 56.4(2)
I1 Yb2 C44 CT03 113.1(2)
CT04 Yb2 C44 C43 166.5(2)
CT03 Yb2 C44 C43 -56.4(2)
Cl3 Yb2 C44 C43 -44.4(3)
C46 Yb2 C44 C43 -76.3(3)
C34 Yb2 C44 C43 140.4(3)
C45 Yb2 C44 C43 -113.4(4)
C33 Yb2 C44 C43 141.2(3)
C36 Yb2 C44 C43 -165.7(2)
C35 Yb2 C44 C43 168.5(3)
C37 Yb2 C44 C43 -172.3(2)
C47 Yb2 C44 C43 -36.3(2)
I1 Yb2 C44 C43 56.7(3)
CT04 Yb2 C44 C45 -80.2(3)
CT03 Yb2 C44 C45 57.0(3)
Cl3 Yb2 C44 C45 69.0(3)
C46 Yb2 C44 C45 37.1(2)
C34 Yb2 C44 C45 -106.2(3)
C33 Yb2 C44 C45 -105.5(3)
C36 Yb2 C44 C45 -52.3(3)
C35 Yb2 C44 C45 -78.1(3)
C37 Yb2 C44 C45 -58.9(3)
C47 Yb2 C44 C45 77.0(3)
C43 Yb2 C44 C45 113.4(4)
I1 Yb2 C44 C45 170.1(3)
CT04 Yb2 C44 C49 43.8(4)
CT03 Yb2 C44 C49 -179.1(5)
Cl3 Yb2 C44 C49 -167.0(3)
C46 Yb2 C44 C49 161.0(5)
C34 Yb2 C44 C49 17.7(4)
C45 Yb2 C44 C49 123.9(5)
C33 Yb2 C44 C49 18.5(5)
C36 Yb2 C44 C49 71.6(4)
C35 Yb2 C44 C49 45.8(4)
C37 Yb2 C44 C49 65.0(5)
C47 Yb2 C44 C49 -159.0(5)
C43 Yb2 C44 C49 -122.7(5)
I1 Yb2 C44 C49 -66.0(4)
C34 C33 C37 CT04 -0.1(3)
C38 C33 C37 CT04 174.9(5)
Yb2 C33 C37 CT04 -67.33(17)
CT04 C33 C37 C36 0.4(3)
C34 C33 C37 C36 0.3(5)
C38 C33 C37 C36 175.3(4)
Yb2 C33 C37 C36 -66.9(3)
CT04 C33 C37 C42 -170.7(5)
C34 C33 C37 C42 -170.8(4)
C38 C33 C37 C42 4.3(8)
Yb2 C33 C37 C42 122.0(5)
CT04 C33 C37 Yb2 67.33(17)
C34 C33 C37 Yb2 67.2(3)
C38 C33 C37 Yb2 -117.7(5)
C35 C36 C37 CT04 -0.7(3)
C41 C36 C37 CT04 -173.8(5)
Yb2 C36 C37 CT04 67.09(17)
CT04 C36 C37 C33 -0.4(3)
C35 C36 C37 C33 -1.1(5)
C41 C36 C37 C33 -174.3(4)
Yb2 C36 C37 C33 66.7(3)
CT04 C36 C37 C42 170.9(5)
C35 C36 C37 C42 170.2(4)
C41 C36 C37 C42 -2.9(7)
Yb2 C36 C37 C42 -122.0(5)
CT04 C36 C37 Yb2 -67.09(17)
C35 C36 C37 Yb2 -67.8(3)
C41 C36 C37 Yb2 119.1(4)
CT03 Yb2 C37 CT04 -89.0(3)
Cl3 Yb2 C37 CT04 171.7(2)
C46 Yb2 C37 CT04 -111.4(2)
C34 Yb2 C37 CT04 20.32(19)
C45 Yb2 C37 CT04 -75.5(3)
C33 Yb2 C37 CT04 57.6(3)
C44 Yb2 C37 CT04 -45.1(4)
C36 Yb2 C37 CT04 -57.3(3)
C35 Yb2 C37 CT04 -20.09(19)
C47 Yb2 C37 CT04 -137.2(2)
C43 Yb2 C37 CT04 -66.6(8)
I1 Yb2 C37 CT04 80.8(2)
CT04 Yb2 C37 C33 -57.6(3)
CT03 Yb2 C37 C33 -146.6(2)
Cl3 Yb2 C37 C33 114.1(3)
C46 Yb2 C37 C33 -169.1(2)
C34 Yb2 C37 C33 -37.3(3)
C45 Yb2 C37 C33 -133.1(3)
C44 Yb2 C37 C33 -102.7(3)
C36 Yb2 C37 C33 -114.9(4)
C35 Yb2 C37 C33 -77.7(3)
C47 Yb2 C37 C33 165.2(3)
C43 Yb2 C37 C33 -124.2(7)
I1 Yb2 C37 C33 23.2(3)
CT04 Yb2 C37 C36 57.3(3)
CT03 Yb2 C37 C36 -31.7(4)
Cl3 Yb2 C37 C36 -131.0(3)
C46 Yb2 C37 C36 -54.1(3)
C34 Yb2 C37 C36 77.7(3)
C45 Yb2 C37 C36 -18.2(3)
C33 Yb2 C37 C36 114.9(4)
C44 Yb2 C37 C36 12.3(4)
C35 Yb2 C37 C36 37.2(3)
C47 Yb2 C37 C36 -79.8(4)
C43 Yb2 C37 C36 -9.2(9)
I1 Yb2 C37 C36 138.2(3)
CT04 Yb2 C37 C42 178.6(6)
CT03 Yb2 C37 C42 89.6(5)
Cl3 Yb2 C37 C42 -9.7(4)
C46 Yb2 C37 C42 67.2(5)
C34 Yb2 C37 C42 -161.1(5)
C45 Yb2 C37 C42 103.1(5)
C33 Yb2 C37 C42 -123.8(6)
C44 Yb2 C37 C42 133.5(4)
C36 Yb2 C37 C42 121.3(6)
C35 Yb2 C37 C42 158.5(5)
C47 Yb2 C37 C42 41.4(6)
C43 Yb2 C37 C42 112.1(8)
I1 Yb2 C37 C42 -100.6(5)
C37 C36 C35 CT04 0.7(3)
C41 C36 C35 CT04 173.6(5)
Yb2 C36 C35 CT04 -67.29(17)
CT04 C36 C35 C34 0.8(3)
C37 C36 C35 C34 1.5(5)
C41 C36 C35 C34 174.3(4)
Yb2 C36 C35 C34 -66.5(3)
CT04 C36 C35 C40 -165.2(5)
C37 C36 C35 C40 -164.5(5)
C41 C36 C35 C40 8.3(8)
Yb2 C36 C35 C40 127.5(5)
CT04 C36 C35 Yb2 67.29(17)
C37 C36 C35 Yb2 68.0(3)
C41 C36 C35 Yb2 -119.1(5)
C33 C34 C35 CT04 -0.5(3)
C39 C34 C35 CT04 -172.6(5)
Yb2 C34 C35 CT04 67.92(16)
CT04 C34 C35 C36 -0.8(3)
C33 C34 C35 C36 -1.3(5)
C39 C34 C35 C36 -173.4(4)
Yb2 C34 C35 C36 67.2(3)
CT04 C34 C35 C40 166.1(5)
C33 C34 C35 C40 165.6(4)
C39 C34 C35 C40 -6.5(7)
Yb2 C34 C35 C40 -126.0(4)
CT04 C34 C35 Yb2 -67.92(16)
C33 C34 C35 Yb2 -68.4(3)
C39 C34 C35 Yb2 119.4(5)
CT03 Yb2 C35 CT04 163.92(16)
Cl3 Yb2 C35 CT04 34.5(3)
C46 Yb2 C35 CT04 134.9(2)
C34 Yb2 C35 CT04 -57.4(3)
C45 Yb2 C35 CT04 153.2(2)
C33 Yb2 C35 CT04 -19.88(18)
C44 Yb2 C35 CT04 -176.0(2)
C36 Yb2 C35 CT04 56.9(3)
C37 Yb2 C35 CT04 19.92(19)
C47 Yb2 C35 CT04 155.80(17)
C43 Yb2 C35 CT04 -169.18(17)
I1 Yb2 C35 CT04 -81.0(2)
CT04 Yb2 C35 C36 -56.9(3)
CT03 Yb2 C35 C36 107.0(3)
Cl3 Yb2 C35 C36 -22.5(3)
C46 Yb2 C35 C36 78.0(3)
C34 Yb2 C35 C36 -114.3(4)
C45 Yb2 C35 C36 96.3(3)
C33 Yb2 C35 C36 -76.8(3)
C44 Yb2 C35 C36 127.0(3)
C37 Yb2 C35 C36 -37.0(3)
C47 Yb2 C35 C36 98.9(3)
C43 Yb2 C35 C36 133.9(3)
I1 Yb2 C35 C36 -138.0(3)
CT04 Yb2 C35 C34 57.4(3)
CT03 Yb2 C35 C34 -138.7(2)
Cl3 Yb2 C35 C34 91.8(3)
C46 Yb2 C35 C34 -167.7(3)
C45 Yb2 C35 C34 -149.4(3)
C33 Yb2 C35 C34 37.5(3)
C44 Yb2 C35 C34 -118.6(3)
C36 Yb2 C35 C34 114.3(4)
C37 Yb2 C35 C34 77.3(3)
C47 Yb2 C35 C34 -146.8(3)
C43 Yb2 C35 C34 -111.8(3)
I1 Yb2 C35 C34 -23.6(3)
CT04 Yb2 C35 C40 176.6(6)
CT03 Yb2 C35 C40 -19.5(5)
Cl3 Yb2 C35 C40 -148.9(4)
C46 Yb2 C35 C40 -48.5(5)
C34 Yb2 C35 C40 119.2(6)
C45 Yb2 C35 C40 -30.2(4)
C33 Yb2 C35 C40 156.7(5)
C44 Yb2 C35 C40 0.6(4)
C36 Yb2 C35 C40 -126.4(6)
C37 Yb2 C35 C40 -163.5(5)
C47 Yb2 C35 C40 -27.6(5)
C43 Yb2 C35 C40 7.4(5)
I1 Yb2 C35 C40 95.6(5)
C47 C46 CT03 C43 0.8(5)
C45 C46 CT03 C43 -178.8(4)
C51 C46 CT03 C43 -92(4)
Yb2 C46 CT03 C43 91.6(4)
C45 C46 CT03 C47 -179.6(3)
C51 C46 CT03 C47 -92(4)
Yb2 C46 CT03 C47 90.7(2)
C47 C46 CT03 C45 179.6(3)
C51 C46 CT03 C45 87(4)
Yb2 C46 CT03 C45 -89.6(2)
C47 C46 CT03 C44 -178.5(5)
C45 C46 CT03 C44 1.8(5)
C51 C46 CT03 C44 89(4)
Yb2 C46 CT03 C44 -87.8(4)
C47 C46 CT03 Yb2 -90.7(2)
C45 C46 CT03 Yb2 89.6(2)
C51 C46 CT03 Yb2 18E1(10)
C44 C43 CT03 C46 -179.6(4)
C47 C43 CT03 C46 -0.8(5)
C48 C43 CT03 C46 83(3)
Yb2 C43 CT03 C46 -90.6(4)
C44 C43 CT03 C47 -178.8(3)
C48 C43 CT03 C47 84(3)
Yb2 C43 CT03 C47 -89.8(2)
C44 C43 CT03 C45 2.3(5)
C47 C43 CT03 C45 -178.9(4)
C48 C43 CT03 C45 -95(3)
Yb2 C43 CT03 C45 91.3(4)
C47 C43 CT03 C44 178.8(3)
C48 C43 CT03 C44 -97(3)
Yb2 C43 CT03 C44 89.0(2)
C44 C43 CT03 Yb2 -89.0(2)
C47 C43 CT03 Yb2 89.8(2)
C48 C43 CT03 Yb2 174(3)
C43 C47 CT03 C46 179.5(3)
C52 C47 CT03 C46 100(6)
Yb2 C47 CT03 C46 -88.7(2)
C46 C47 CT03 C43 -179.5(3)
C52 C47 CT03 C43 -80(6)
Yb2 C47 CT03 C43 91.8(2)
C46 C47 CT03 C45 -0.6(5)
C43 C47 CT03 C45 178.9(4)
C52 C47 CT03 C45 99(6)
Yb2 C47 CT03 C45 -89.3(4)
C46 C47 CT03 C44 178.6(5)
C43 C47 CT03 C44 -2.0(5)
C52 C47 CT03 C44 -82(6)
Yb2 C47 CT03 C44 89.9(4)
C46 C47 CT03 Yb2 88.7(2)
C43 C47 CT03 Yb2 -91.8(2)
C52 C47 CT03 Yb2 -171(6)
C44 C45 CT03 C46 178.9(3)
C50 C45 CT03 C46 -86(2)
Yb2 C45 CT03 C46 89.0(2)
C46 C45 CT03 C43 178.8(4)
C44 C45 CT03 C43 -2.3(5)
C50 C45 CT03 C43 93(2)
Yb2 C45 CT03 C43 -92.2(4)
C46 C45 CT03 C47 0.6(5)
C44 C45 CT03 C47 179.5(4)
C50 C45 CT03 C47 -85(2)
Yb2 C45 CT03 C47 89.6(4)
C46 C45 CT03 C44 -178.9(3)
C50 C45 CT03 C44 95(2)
Yb2 C45 CT03 C44 -89.9(2)
C46 C45 CT03 Yb2 -89.0(2)
C44 C45 CT03 Yb2 89.9(2)
C50 C45 CT03 Yb2 -175(2)
C43 C44 CT03 C46 179.6(5)
C45 C44 CT03 C46 -1.8(5)
C49 C44 CT03 C46 -101(5)
Yb2 C44 CT03 C46 87.5(4)
C45 C44 CT03 C43 178.6(3)
C49 C44 CT03 C43 79(5)
Yb2 C44 CT03 C43 -92.1(2)
C43 C44 CT03 C47 2.0(5)
C45 C44 CT03 C47 -179.5(4)
C49 C44 CT03 C47 81(5)
Yb2 C44 CT03 C47 -90.1(4)
C43 C44 CT03 C45 -178.6(3)
C49 C44 CT03 C45 -100(5)
Yb2 C44 CT03 C45 89.3(2)
C43 C44 CT03 Yb2 92.1(2)
C45 C44 CT03 Yb2 -89.3(2)
C49 C44 CT03 Yb2 171(5)
CT04 Yb2 CT03 C46 -85.3(2)
Cl3 Yb2 CT03 C46 44.9(2)
C34 Yb2 CT03 C46 -122.7(3)
C45 Yb2 CT03 C46 -71.9(3)
C33 Yb2 CT03 C46 -104.8(4)
C44 Yb2 CT03 C46 -144.4(3)
C36 Yb2 CT03 C46 -62.5(2)
C35 Yb2 CT03 C46 -95.7(2)
C37 Yb2 CT03 C46 -45.2(3)
C47 Yb2 CT03 C46 71.8(3)
C43 Yb2 CT03 C46 144.0(3)
I1 Yb2 CT03 C46 144.6(2)
CT04 Yb2 CT03 C43 130.7(2)
Cl3 Yb2 CT03 C43 -99.1(2)
C46 Yb2 CT03 C43 -144.0(3)
C34 Yb2 CT03 C43 93.3(2)
C45 Yb2 CT03 C43 144.1(3)
C33 Yb2 CT03 C43 111.1(4)
C44 Yb2 CT03 C43 71.6(3)
C36 Yb2 CT03 C43 153.4(2)
C35 Yb2 CT03 C43 120.3(2)
C37 Yb2 CT03 C43 170.8(3)
C47 Yb2 CT03 C43 -72.2(3)
I1 Yb2 CT03 C43 0.5(2)
CT04 Yb2 CT03 C47 -157.1(2)
Cl3 Yb2 CT03 C47 -27.0(2)
C46 Yb2 CT03 C47 -71.8(3)
C34 Yb2 CT03 C47 165.5(2)
C45 Yb2 CT03 C47 -143.7(3)
C33 Yb2 CT03 C47 -176.7(4)
C44 Yb2 CT03 C47 143.8(3)
C36 Yb2 CT03 C47 -134.4(2)
C35 Yb2 CT03 C47 -167.5(2)
C37 Yb2 CT03 C47 -117.0(3)
C43 Yb2 CT03 C47 72.2(3)
I1 Yb2 CT03 C47 72.7(2)
CT04 Yb2 CT03 C45 -13.5(2)
Cl3 Yb2 CT03 C45 116.7(2)
C46 Yb2 CT03 C45 71.9(3)
C34 Yb2 CT03 C45 -50.8(3)
C33 Yb2 CT03 C45 -33.0(4)
C44 Yb2 CT03 C45 -72.5(3)
C36 Yb2 CT03 C45 9.3(2)
C35 Yb2 CT03 C45 -23.8(2)
C37 Yb2 CT03 C45 26.7(3)
C47 Yb2 CT03 C45 143.7(3)
C43 Yb2 CT03 C45 -144.1(3)
I1 Yb2 CT03 C45 -143.6(2)
CT04 Yb2 CT03 C44 59.1(2)
Cl3 Yb2 CT03 C44 -170.8(2)
C46 Yb2 CT03 C44 144.4(3)
C34 Yb2 CT03 C44 21.7(3)
C45 Yb2 CT03 C44 72.5(3)
C33 Yb2 CT03 C44 39.5(4)
C36 Yb2 CT03 C44 81.8(2)
C35 Yb2 CT03 C44 48.7(2)
C37 Yb2 CT03 C44 99.2(3)
C47 Yb2 CT03 C44 -143.8(3)
C43 Yb2 CT03 C44 -71.6(3)
I1 Yb2 CT03 C44 -71.1(2)
C36 C37 CT04 C33 -179.5(3)
C42 C37 CT04 C33 99(4)
Yb2 C37 CT04 C33 -89.5(2)
C33 C37 CT04 C36 179.5(3)
C42 C37 CT04 C36 -81(4)
Yb2 C37 CT04 C36 90.0(2)
C33 C37 CT04 C34 0.2(6)
C36 C37 CT04 C34 -179.4(5)
C42 C37 CT04 C34 99(4)
Yb2 C37 CT04 C34 -89.3(5)
C33 C37 CT04 C35 -179.2(5)
C36 C37 CT04 C35 1.3(6)
C42 C37 CT04 C35 -80(4)
Yb2 C37 CT04 C35 91.3(5)
C33 C37 CT04 Yb2 89.5(2)
C36 C37 CT04 Yb2 -90.0(2)
C42 C37 CT04 Yb2 -171(4)
C34 C33 CT04 C37 179.9(3)
C38 C33 CT04 C37 -80(7)
Yb2 C33 CT04 C37 90.8(2)
C37 C33 CT04 C36 -0.8(5)
C34 C33 CT04 C36 179.1(5)
C38 C33 CT04 C36 -81(7)
Yb2 C33 CT04 C36 90.1(4)
C37 C33 CT04 C34 -179.9(3)
C38 C33 CT04 C34 100(7)
Yb2 C33 CT04 C34 -89.1(2)
C37 C33 CT04 C35 179.2(5)
C34 C33 CT04 C35 -0.9(5)
C38 C33 CT04 C35 99(7)
Yb2 C33 CT04 C35 -90.0(5)
C37 C33 CT04 Yb2 -90.8(2)
C34 C33 CT04 Yb2 89.1(2)
C38 C33 CT04 Yb2 -171(7)
C35 C36 CT04 C37 179.2(3)
C41 C36 CT04 C37 72(5)
Yb2 C36 CT04 C37 -90.7(2)
C37 C36 CT04 C33 0.8(5)
C35 C36 CT04 C33 180.0(5)
C41 C36 CT04 C33 73(5)
Yb2 C36 CT04 C33 -89.9(4)
C37 C36 CT04 C34 179.4(5)
C35 C36 CT04 C34 -1.5(5)
C41 C36 CT04 C34 -109(5)
Yb2 C36 CT04 C34 88.7(5)
C37 C36 CT04 C35 -179.2(3)
C41 C36 CT04 C35 -107(5)
Yb2 C36 CT04 C35 90.2(2)
C37 C36 CT04 Yb2 90.7(2)
C35 C36 CT04 Yb2 -90.2(2)
C41 C36 CT04 Yb2 163(5)
C33 C34 CT04 C37 -0.2(5)
C35 C34 CT04 C37 -179.6(5)
C39 C34 CT04 C37 -90(5)
Yb2 C34 CT04 C37 89.9(5)
C35 C34 CT04 C33 -179.4(3)
C39 C34 CT04 C33 -90(5)
Yb2 C34 CT04 C33 90.0(2)
C33 C34 CT04 C36 -179.1(5)
C35 C34 CT04 C36 1.5(5)
C39 C34 CT04 C36 91(5)
Yb2 C34 CT04 C36 -89.1(5)
C33 C34 CT04 C35 179.4(3)
C39 C34 CT04 C35 89(5)
Yb2 C34 CT04 C35 -90.5(2)
C33 C34 CT04 Yb2 -90.0(2)
C35 C34 CT04 Yb2 90.5(2)
C39 C34 CT04 Yb2 18E1(10)
C36 C35 CT04 C37 -1.3(5)
C34 C35 CT04 C37 179.6(5)
C40 C35 CT04 C37 101(2)
Yb2 C35 CT04 C37 -91.5(5)
C36 C35 CT04 C33 -180.0(5)
C34 C35 CT04 C33 0.9(5)
C40 C35 CT04 C33 -77(2)
Yb2 C35 CT04 C33 89.9(5)
C34 C35 CT04 C36 -179.1(3)
C40 C35 CT04 C36 103(2)
Yb2 C35 CT04 C36 -90.2(2)
C36 C35 CT04 C34 179.1(3)
C40 C35 CT04 C34 -78(2)
Yb2 C35 CT04 C34 88.9(2)
C36 C35 CT04 Yb2 90.2(2)
C34 C35 CT04 Yb2 -88.9(2)
C40 C35 CT04 Yb2 -167(2)
CT03 Yb2 CT04 C37 122.2(2)
Cl3 Yb2 CT04 C37 -8.4(2)
C46 Yb2 CT04 C37 87.1(3)
C34 Yb2 CT04 C37 -143.8(3)
C45 Yb2 CT04 C37 115.7(3)
C33 Yb2 CT04 C37 -71.7(3)
C44 Yb2 CT04 C37 148.6(3)
C36 Yb2 CT04 C37 72.0(3)
C35 Yb2 CT04 C37 144.0(3)
C47 Yb2 CT04 C37 93.7(3)
C43 Yb2 CT04 C37 161.4(3)
I1 Yb2 CT04 C37 -108.0(3)
CT03 Yb2 CT04 C33 -166.2(2)
Cl3 Yb2 CT04 C33 63.3(2)
C46 Yb2 CT04 C33 158.7(3)
C34 Yb2 CT04 C33 -72.1(3)
C45 Yb2 CT04 C33 -172.6(3)
C44 Yb2 CT04 C33 -139.8(3)
C36 Yb2 CT04 C33 143.6(3)
C35 Yb2 CT04 C33 -144.3(3)
C37 Yb2 CT04 C33 71.7(3)
C47 Yb2 CT04 C33 165.4(3)
C43 Yb2 CT04 C33 -126.9(3)
I1 Yb2 CT04 C33 -36.4(3)
CT03 Yb2 CT04 C36 50.2(2)
Cl3 Yb2 CT04 C36 -80.4(2)
C46 Yb2 CT04 C36 15.1(3)
C34 Yb2 CT04 C36 144.2(3)
C45 Yb2 CT04 C36 43.7(2)
C33 Yb2 CT04 C36 -143.6(3)
C44 Yb2 CT04 C36 76.6(3)
C35 Yb2 CT04 C36 72.1(3)
C37 Yb2 CT04 C36 -72.0(3)
C47 Yb2 CT04 C36 21.8(3)
C43 Yb2 CT04 C36 89.5(3)
I1 Yb2 CT04 C36 -180.0(3)
CT03 Yb2 CT04 C34 -94.0(2)
Cl3 Yb2 CT04 C34 135.4(2)
C46 Yb2 CT04 C34 -129.1(3)
C45 Yb2 CT04 C34 -100.5(2)
C33 Yb2 CT04 C34 72.1(3)
C44 Yb2 CT04 C34 -67.6(2)
C36 Yb2 CT04 C34 -144.2(3)
C35 Yb2 CT04 C34 -72.2(3)
C37 Yb2 CT04 C34 143.8(3)
C47 Yb2 CT04 C34 -122.5(3)
C43 Yb2 CT04 C34 -54.8(3)
I1 Yb2 CT04 C34 35.8(2)
CT03 Yb2 CT04 C35 -21.9(2)
Cl3 Yb2 CT04 C35 -152.4(2)
C46 Yb2 CT04 C35 -57.0(3)
C34 Yb2 CT04 C35 72.2(3)
C45 Yb2 CT04 C35 -28.3(2)
C33 Yb2 CT04 C35 144.3(3)
C44 Yb2 CT04 C35 4.5(2)
C36 Yb2 CT04 C35 -72.1(3)
C37 Yb2 CT04 C35 -144.0(3)
C47 Yb2 CT04 C35 -50.3(3)
C43 Yb2 CT04 C35 17.4(3)
I1 Yb2 CT04 C35 107.9(2)
C4 C3 CT01 C5 1.1(5)
C2 C3 CT01 C5 -179.5(4)
C8 C3 CT01 C5 -91(2)
Yb1 C3 CT01 C5 91.3(4)
C2 C3 CT01 C4 179.4(3)
C8 C3 CT01 C4 -92(2)
Yb1 C3 CT01 C4 90.2(2)
C4 C3 CT01 C1 -179.8(4)
C2 C3 CT01 C1 -0.4(5)
C8 C3 CT01 C1 88(2)
Yb1 C3 CT01 C1 -89.7(4)
C4 C3 CT01 C2 -179.4(3)
C8 C3 CT01 C2 88(2)
Yb1 C3 CT01 C2 -89.2(2)
C4 C3 CT01 Yb1 -90.2(2)
C2 C3 CT01 Yb1 89.2(2)
C8 C3 CT01 Yb1 178(2)
C4 C5 CT01 C3 -1.1(5)
C1 C5 CT01 C3 179.4(4)
C10 C5 CT01 C3 97(4)
Yb1 C5 CT01 C3 -90.5(4)
C1 C5 CT01 C4 -179.5(3)
C10 C5 CT01 C4 98(4)
Yb1 C5 CT01 C4 -89.4(2)
C4 C5 CT01 C1 179.5(3)
C10 C5 CT01 C1 -82(4)
Yb1 C5 CT01 C1 90.1(2)
C4 C5 CT01 C2 179.7(4)
C1 C5 CT01 C2 0.2(5)
C10 C5 CT01 C2 -82(4)
Yb1 C5 CT01 C2 90.3(4)
C4 C5 CT01 Yb1 89.4(2)
C1 C5 CT01 Yb1 -90.1(2)
C10 C5 CT01 Yb1 -172(4)
C5 C4 CT01 C3 179.3(3)
C9 C4 CT01 C3 91(4)
Yb1 C4 CT01 C3 -89.1(2)
C3 C4 CT01 C5 -179.3(3)
C9 C4 CT01 C5 -88(4)
Yb1 C4 CT01 C5 91.6(2)
C5 C4 CT01 C1 -0.9(5)
C3 C4 CT01 C1 179.8(4)
C9 C4 CT01 C1 -89(4)
Yb1 C4 CT01 C1 90.7(4)
C5 C4 CT01 C2 -179.7(4)
C3 C4 CT01 C2 1.0(5)
C9 C4 CT01 C2 92(4)
Yb1 C4 CT01 C2 -88.1(4)
C5 C4 CT01 Yb1 -91.6(2)
C3 C4 CT01 Yb1 89.1(2)
C9 C4 CT01 Yb1 18E1(10)
C5 C1 CT01 C3 -179.4(4)
C2 C1 CT01 C3 0.4(5)
C6 C1 CT01 C3 -106(4)
Yb1 C1 CT01 C3 89.2(4)
C2 C1 CT01 C5 179.9(3)
C6 C1 CT01 C5 73(4)
Yb1 C1 CT01 C5 -91.4(2)
C5 C1 CT01 C4 0.9(5)
C2 C1 CT01 C4 -179.3(4)
C6 C1 CT01 C4 74(5)
Yb1 C1 CT01 C4 -90.5(4)
C5 C1 CT01 C2 -179.9(3)
C6 C1 CT01 C2 -107(4)
Yb1 C1 CT01 C2 88.8(2)
C5 C1 CT01 Yb1 91.4(2)
C2 C1 CT01 Yb1 -88.8(2)
C6 C1 CT01 Yb1 164(4)
C1 C2 CT01 C3 -179.7(3)
C7 C2 CT01 C3 -74(5)
Yb1 C2 CT01 C3 89.4(2)
C1 C2 CT01 C5 -0.2(5)
C3 C2 CT01 C5 179.5(4)
C7 C2 CT01 C5 105(5)
Yb1 C2 CT01 C5 -91.1(4)
C1 C2 CT01 C4 179.3(4)
C3 C2 CT01 C4 -1.0(5)
C7 C2 CT01 C4 -75(5)
Yb1 C2 CT01 C4 88.4(4)
C3 C2 CT01 C1 179.7(3)
C7 C2 CT01 C1 106(5)
Yb1 C2 CT01 C1 -90.9(2)
C1 C2 CT01 Yb1 90.9(2)
C3 C2 CT01 Yb1 -89.4(2)
C7 C2 CT01 Yb1 -164(5)
CT02 Yb1 CT01 C3 10.9(2)
N2 Yb1 CT01 C3 155.0(2)
N1 Yb1 CT01 C3 -132.2(2)
C2 Yb1 CT01 C3 -72.3(3)
C11 Yb1 CT01 C3 29.1(2)
C12 Yb1 CT01 C3 54.9(3)
C13 Yb1 CT01 C3 9.0(6)
C15 Yb1 CT01 C3 -6.3(2)
C14 Yb1 CT01 C3 -33.0(3)
C4 Yb1 CT01 C3 71.9(3)
C1 Yb1 CT01 C3 -144.3(3)
C5 Yb1 CT01 C3 143.3(3)
CT02 Yb1 CT01 C5 -132.4(2)
N2 Yb1 CT01 C5 11.7(2)
N1 Yb1 CT01 C5 84.5(2)
C3 Yb1 CT01 C5 -143.3(3)
C2 Yb1 CT01 C5 144.3(3)
C11 Yb1 CT01 C5 -114.2(3)
C12 Yb1 CT01 C5 -88.4(3)
C13 Yb1 CT01 C5 -134.3(6)
C15 Yb1 CT01 C5 -149.6(3)
C14 Yb1 CT01 C5 -176.3(3)
C4 Yb1 CT01 C5 -71.4(3)
C1 Yb1 CT01 C5 72.3(3)
CT02 Yb1 CT01 C4 -61.0(2)
N2 Yb1 CT01 C4 83.1(2)
N1 Yb1 CT01 C4 155.9(2)
C3 Yb1 CT01 C4 -71.9(3)
C2 Yb1 CT01 C4 -144.2(3)
C11 Yb1 CT01 C4 -42.8(3)
C12 Yb1 CT01 C4 -17.0(3)
C13 Yb1 CT01 C4 -62.8(6)
C15 Yb1 CT01 C4 -78.1(3)
C14 Yb1 CT01 C4 -104.9(3)
C1 Yb1 CT01 C4 143.8(3)
C5 Yb1 CT01 C4 71.4(3)
CT02 Yb1 CT01 C1 155.2(2)
N2 Yb1 CT01 C1 -60.7(2)
N1 Yb1 CT01 C1 12.1(2)
C3 Yb1 CT01 C1 144.3(3)
C2 Yb1 CT01 C1 72.0(3)
C11 Yb1 CT01 C1 173.4(2)
C12 Yb1 CT01 C1 -160.8(3)
C13 Yb1 CT01 C1 153.4(6)
C15 Yb1 CT01 C1 138.1(3)
C14 Yb1 CT01 C1 111.3(3)
C4 Yb1 CT01 C1 -143.8(3)
C5 Yb1 CT01 C1 -72.3(3)
CT02 Yb1 CT01 C2 83.2(2)
N2 Yb1 CT01 C2 -132.7(2)
N1 Yb1 CT01 C2 -59.9(2)
C3 Yb1 CT01 C2 72.3(3)
C11 Yb1 CT01 C2 101.4(2)
C12 Yb1 CT01 C2 127.2(3)
C13 Yb1 CT01 C2 81.4(6)
C15 Yb1 CT01 C2 66.1(2)
C14 Yb1 CT01 C2 39.3(3)
C4 Yb1 CT01 C2 144.2(3)
C1 Yb1 CT01 C2 -72.0(3)
C5 Yb1 CT01 C2 -144.3(3)
C11 C12 CT02 C13 -179.7(4)
C18 C12 CT02 C13 82(4)
Yb1 C12 CT02 C13 -90.1(2)
C13 C12 CT02 C11 179.7(4)
C18 C12 CT02 C11 -98(4)
Yb1 C12 CT02 C11 89.7(2)
C13 C12 CT02 C14 -0.2(6)
C11 C12 CT02 C14 -180.0(5)
C18 C12 CT02 C14 82(4)
Yb1 C12 CT02 C14 -90.3(5)
C13 C12 CT02 C15 -179.8(5)
C11 C12 CT02 C15 0.4(6)
C18 C12 CT02 C15 -98(4)
Yb1 C12 CT02 C15 90.1(5)
C13 C12 CT02 Yb1 90.1(2)
C11 C12 CT02 Yb1 -89.7(2)
C18 C12 CT02 Yb1 172(4)
C14 C13 CT02 C12 -179.8(4)
C19 C13 CT02 C12 -101(6)
Yb1 C13 CT02 C12 90.1(2)
C12 C13 CT02 C11 -0.4(6)
C14 C13 CT02 C11 179.7(5)
C19 C13 CT02 C11 -102(6)
Yb1 C13 CT02 C11 89.7(5)
C12 C13 CT02 C14 179.8(4)
C19 C13 CT02 C14 79(6)
Yb1 C13 CT02 C14 -90.1(2)
C12 C13 CT02 C15 179.8(5)
C14 C13 CT02 C15 0.0(6)
C19 C13 CT02 C15 79(6)
Yb1 C13 CT02 C15 -90.1(5)
C12 C13 CT02 Yb1 -90.1(2)
C14 C13 CT02 Yb1 90.1(2)
C19 C13 CT02 Yb1 169(6)
C15 C11 CT02 C12 179.7(4)
C17 C11 CT02 C12 74(4)
Yb1 C11 CT02 C12 -90.2(2)
C12 C11 CT02 C13 0.4(6)
C15 C11 CT02 C13 -179.9(5)
C17 C11 CT02 C13 74(4)
Yb1 C11 CT02 C13 -89.8(5)
C12 C11 CT02 C14 180.0(5)
C15 C11 CT02 C14 -0.3(6)
C17 C11 CT02 C14 -106(4)
Yb1 C11 CT02 C14 89.8(5)
C12 C11 CT02 C15 -179.7(4)
C17 C11 CT02 C15 -106(4)
Yb1 C11 CT02 C15 90.1(2)
C12 C11 CT02 Yb1 90.2(2)
C15 C11 CT02 Yb1 -90.1(2)
C17 C11 CT02 Yb1 164(4)
C13 C14 CT02 C12 0.2(6)
C15 C14 CT02 C12 -179.7(5)
C20 C14 CT02 C12 -103(6)
Yb1 C14 CT02 C12 90.3(5)
C15 C14 CT02 C13 -180.0(4)
C20 C14 CT02 C13 -104(7)
Yb1 C14 CT02 C13 90.1(2)
C13 C14 CT02 C11 -179.7(5)
C15 C14 CT02 C11 0.3(6)
C20 C14 CT02 C11 77(7)
Yb1 C14 CT02 C11 -89.7(5)
C13 C14 CT02 C15 180.0(4)
C20 C14 CT02 C15 76(7)
Yb1 C14 CT02 C15 -90.0(2)
C13 C14 CT02 Yb1 -90.1(2)
C15 C14 CT02 Yb1 90.0(2)
C20 C14 CT02 Yb1 166(7)
C11 C15 CT02 C12 -0.4(6)
C14 C15 CT02 C12 179.7(5)
C16 C15 CT02 C12 93(4)
Yb1 C15 CT02 C12 -90.1(5)
C11 C15 CT02 C13 179.9(5)
C14 C15 CT02 C13 0.0(6)
C16 C15 CT02 C13 -86(4)
Yb1 C15 CT02 C13 90.1(5)
C14 C15 CT02 C11 -179.8(4)
C16 C15 CT02 C11 94(4)
Yb1 C15 CT02 C11 -89.7(2)
C11 C15 CT02 C14 179.8(4)
C16 C15 CT02 C14 -86(4)
Yb1 C15 CT02 C14 90.1(2)
C11 C15 CT02 Yb1 89.7(2)
C14 C15 CT02 Yb1 -90.1(2)
C16 C15 CT02 Yb1 -176(4)
CT01 Yb1 CT02 C12 109.0(3)
N2 Yb1 CT02 C12 -34.5(3)
N1 Yb1 CT02 C12 -107.4(3)
C3 Yb1 CT02 C12 114.5(3)
C2 Yb1 CT02 C12 146.8(3)
C11 Yb1 CT02 C12 71.9(4)
C13 Yb1 CT02 C12 -71.8(4)
C15 Yb1 CT02 C12 143.8(4)
C14 Yb1 CT02 C12 -143.6(4)
C4 Yb1 CT02 C12 80.2(3)
C1 Yb1 CT02 C12 148.2(4)
C5 Yb1 CT02 C12 62.9(3)
CT01 Yb1 CT02 C13 -179.2(3)
N2 Yb1 CT02 C13 37.3(3)
N1 Yb1 CT02 C13 -35.7(3)
C3 Yb1 CT02 C13 -173.7(3)
C2 Yb1 CT02 C13 -141.4(3)
C11 Yb1 CT02 C13 143.7(4)
C12 Yb1 CT02 C13 71.8(4)
C15 Yb1 CT02 C13 -144.4(4)
C14 Yb1 CT02 C13 -71.8(4)
C4 Yb1 CT02 C13 152.0(3)
C1 Yb1 CT02 C13 -140.0(4)
C5 Yb1 CT02 C13 134.7(3)
CT01 Yb1 CT02 C11 37.2(3)
N2 Yb1 CT02 C11 -106.4(3)
N1 Yb1 CT02 C11 -179.3(3)
C3 Yb1 CT02 C11 42.6(3)
C2 Yb1 CT02 C11 74.9(3)
C12 Yb1 CT02 C11 -71.9(4)
C13 Yb1 CT02 C11 -143.7(4)
C15 Yb1 CT02 C11 71.9(4)
C14 Yb1 CT02 C11 144.5(4)
C4 Yb1 CT02 C11 8.3(3)
C1 Yb1 CT02 C11 76.3(4)
C5 Yb1 CT02 C11 -9.0(3)
CT01 Yb1 CT02 C14 -107.3(3)
N2 Yb1 CT02 C14 109.1(3)
N1 Yb1 CT02 C14 36.2(3)
C3 Yb1 CT02 C14 -101.9(3)
C2 Yb1 CT02 C14 -69.6(3)
C11 Yb1 CT02 C14 -144.5(4)
C12 Yb1 CT02 C14 143.6(4)
C13 Yb1 CT02 C14 71.8(4)
C15 Yb1 CT02 C14 -72.6(4)
C4 Yb1 CT02 C14 -136.2(3)
C1 Yb1 CT02 C14 -68.2(4)
C5 Yb1 CT02 C14 -153.5(3)
CT01 Yb1 CT02 C15 -34.8(3)
N2 Yb1 CT02 C15 -178.3(3)
N1 Yb1 CT02 C15 108.7(3)
C3 Yb1 CT02 C15 -29.3(3)
C2 Yb1 CT02 C15 3.0(3)
C11 Yb1 CT02 C15 -71.9(4)
C12 Yb1 CT02 C15 -143.8(4)
C13 Yb1 CT02 C15 144.4(4)
C14 Yb1 CT02 C15 72.6(4)
C4 Yb1 CT02 C15 -63.6(3)
C1 Yb1 CT02 C15 4.3(4)
C5 Yb1 CT02 C15 -80.9(3)
